data_7023551
loop_
_publ_author_name
'Uchida, Sayaka'
'Kawahara, Ryosuke'
'Ogasawara, Yoshiyuki'
'Mizuno, Noritaka'

_publ_section_title
;
 Highly selective sorption and unique packing geometries of unsaturated
 hydrocarbons and CO2 in a fluorine-substituted organic-inorganic ionic
 crystal.
;
_journal_issue 45
_journal_name_full 'Dalton transactions (Cambridge, England : 2003)'
_journal_page_first 16209
_journal_page_last 16215
_journal_paper_doi 10.1039/c3dt51458g
_journal_volume 42
_journal_year 2013
_chemical_formula_moiety 'C61 Cl3 Cr9 F54 O104 P W12'
_chemical_formula_sum 'C61 Cl3 Cr9 F54 O104 P W12'
_chemical_formula_weight 6234.02
_space_group_IT_number 14
_symmetry_cell_setting monoclinic
_symmetry_Int_Tables_number 14
_symmetry_space_group_name_Hall '-P 2ybc'
_symmetry_space_group_name_H-M 'P 1 21/c 1'
_atom_sites_solution_primary direct
_atom_sites_solution_secondary difmap
_cell_angle_alpha 90.0000
_cell_angle_beta 116.8870(10)
_cell_angle_gamma 90.0000
_cell_formula_units_Z 4
_cell_length_a 23.243(4)
_cell_length_b 34.859(6)
_cell_length_c 22.558(4)
_cell_measurement_reflns_used 33643
_cell_measurement_temperature 93
_cell_measurement_theta_max 25.44
_cell_measurement_theta_min 1.17
_cell_volume 16301(5)
_computing_cell_refinement CrystalClear
_computing_data_collection 'CrystalClear (Rigaku Inc., 2007)'
_computing_data_reduction CrystalClear
_computing_molecular_graphics 'CrystalStructure 4.0'
_computing_publication_material 'CrystalStructure 4.0 (Rigaku, 2010)'
_computing_structure_refinement 'SHELXL97 (Sheldrick, 2008)'
_computing_structure_solution 'SHELXS97 (Sheldrick, 2008)'
_diffrn_ambient_temperature 93
_diffrn_detector_area_resol_mean 7.314
_diffrn_measured_fraction_theta_full 0.995
_diffrn_measured_fraction_theta_max 0.995
_diffrn_measurement_device_type 'Rigaku Saturn70'
_diffrn_measurement_method \w
_diffrn_radiation_type 'Mo K\a'
_diffrn_radiation_wavelength 0.71070
_diffrn_reflns_av_R_equivalents 0.1346
_diffrn_reflns_limit_h_max 27
_diffrn_reflns_limit_h_min -25
_diffrn_reflns_limit_k_max 41
_diffrn_reflns_limit_k_min -39
_diffrn_reflns_limit_l_max 27
_diffrn_reflns_limit_l_min -27
_diffrn_reflns_number 103153
_diffrn_reflns_theta_full 25.31
_diffrn_reflns_theta_max 25.31
_exptl_absorpt_coefficient_mu 9.229
_exptl_absorpt_correction_T_max 0.158
_exptl_absorpt_correction_T_min 0.028
_exptl_absorpt_correction_type multi-scan
_exptl_absorpt_process_details 'REQAB (Rigaku, 1998)'
_exptl_crystal_colour green
_exptl_crystal_density_diffrn 2.540
_exptl_crystal_density_method 'not measured'
_exptl_crystal_description block
_exptl_crystal_F_000 11416.00
_exptl_crystal_size_max 0.300
_exptl_crystal_size_mid 0.200
_exptl_crystal_size_min 0.200
_refine_diff_density_max 5.850
_refine_diff_density_min -5.830
_refine_ls_goodness_of_fit_ref 1.026
_refine_ls_number_parameters 1455
_refine_ls_number_reflns 29569
_refine_ls_number_restraints 30
_refine_ls_R_factor_gt 0.1022
_refine_ls_shift/su_max 0.001
_refine_ls_structure_factor_coef Fsqd
_refine_ls_weighting_details 'w = 1/[\s^2^(Fo^2^)+(0.1655P)^2^+0.0000P] where P=(Fo^2^+2Fc^2^)/3'
_refine_ls_weighting_scheme calc
_refine_ls_wR_factor_ref 0.3037
_reflns_number_gt 19119
_reflns_number_total 29569
_reflns_threshold_expression F^2^>2.0\s(F^2^)
_cod_data_source_file c3dt51458g.txt
_cod_data_source_block 130722-1
_cod_original_cell_volume 16302(5)
_cod_database_code 7023551

loop_
_symmetry_equiv_pos_site_id
_symmetry_equiv_pos_as_xyz
1 +X,+Y,+Z
2 -X,1/2+Y,1/2-Z
3 -X,-Y,-Z
4 +X,1/2-Y,1/2+Z

loop_
_atom_site_label
_atom_site_type_symbol
_atom_site_fract_x
_atom_site_fract_y
_atom_site_fract_z
_atom_site_U_iso_or_equiv
_atom_site_adp_type
_atom_site_occupancy
_atom_site_symmetry_multiplicity
_atom_site_calc_flag
_atom_site_refinement_flags
_atom_site_disorder_group
W1 W 0.73771(4) 0.03908(2) 0.60124(4) 0.0324(2) Uani 1.0 4 d . .
W2 W 0.65233(4) 0.03501(2) 0.41742(4) 0.03137(19) Uani 1.0 4 d . .
W3 W 0.64549(4) 0.11506(2) 0.60275(4) 0.0379(3) Uani 1.0 4 d . .
W4 W 0.82955(4) 0.04440(2) 0.50368(4) 0.0340(2) Uani 1.0 4 d . .
W5 W 0.81711(4) 0.12329(2) 0.40859(4) 0.0391(3) Uani 1.0 4 d . .
W6 W 0.55690(4) 0.10836(3) 0.41873(4) 0.0391(3) Uani 1.0 4 d . .
W7 W 0.80996(5) 0.12207(3) 0.67975(4) 0.0464(3) Uani 1.0 4 d . .
W8 W 0.63916(4) 0.11567(2) 0.32615(4) 0.0400(3) Uani 1.0 4 d . .
W9 W 0.89875(5) 0.12880(3) 0.57860(5) 0.0531(3) Uani 1.0 4 d . .
W10 W 0.63076(6) 0.19999(3) 0.49941(6) 0.0580(4) Uani 1.0 4 d . .
W11 W 0.71752(6) 0.20564(2) 0.41072(6) 0.0564(3) Uani 1.0 4 d . .
W12 W 0.79601(6) 0.20951(3) 0.58073(6) 0.0636(4) Uani 1.0 4 d . .
Cr1 Cr 1.16755(14) 0.12254(8) -0.06416(13) 0.0240(6) Uani 1.0 4 d . .
Cr2 Cr 1.29742(13) 0.12957(8) 0.08332(13) 0.0245(6) Uani 1.0 4 d . .
Cr3 Cr 1.21614(13) 0.20806(7) 0.01006(13) 0.0240(6) Uani 1.0 4 d . .
Cr4 Cr 0.99046(14) 0.16606(8) 0.29611(14) 0.0266(6) Uani 1.0 4 d . .
Cr5 Cr 0.96114(14) 0.07432(8) 0.25000(14) 0.0285(7) Uani 1.0 4 d . .
Cr6 Cr 0.57778(17) 0.12932(12) 0.82959(16) 0.0515(10) Uani 1.0 4 d . .
Cr7 Cr 0.86274(14) 0.14260(9) 0.15566(14) 0.0309(7) Uani 1.0 4 d . .
Cr8 Cr 0.44301(15) 0.12589(9) 0.68691(15) 0.0361(8) Uani 1.0 4 d . .
Cr9 Cr 0.52045(16) 0.04539(10) 0.75577(16) 0.0430(9) Uani 1.0 4 d . .
Cl1 Cl 0.7289(4) 0.06876(19) 0.0037(3) 0.0624(16) Uiso 1.0 4 d . .
Cl2 Cl 0.8120(3) 0.00648(16) 0.0740(3) 0.0506(13) Uiso 1.0 4 d . .
Cl3 Cl 0.6996(3) -0.00699(16) -0.0512(3) 0.0532(14) Uiso 1.0 4 d . .
P1 P 0.7283(3) 0.12078(13) 0.5028(3) 0.0295(11) Uani 1.0 4 d . .
F1A F 0.7482(14) 0.0698(8) 0.2497(11) 0.073(9) Uiso 0.5000 4 d D A
F1B F 0.7832(13) 0.0446(7) 0.2715(9) 0.059(7) Uiso 0.5000 4 d D B
F2A F 0.7122(12) 0.0530(8) 0.1505(10) 0.063(8) Uiso 0.5000 4 d D A
F2B F 0.7192(15) 0.0801(8) 0.1982(15) 0.101(12) Uiso 0.5000 4 d D B
F3A F 0.7782(16) 0.0185(6) 0.2230(14) 0.092(11) Uiso 0.5000 4 d D A
F3B F 0.7403(14) 0.0257(7) 0.1731(12) 0.071(8) Uiso 0.5000 4 d D B
F4 F 1.3894(9) 0.0555(5) -0.0188(9) 0.086(5) Uiso 1.0 4 d . .
F5 F 1.3486(9) 0.0970(5) -0.0969(9) 0.090(5) Uiso 1.0 4 d . .
F6 F 1.3054(8) 0.0452(4) -0.1053(8) 0.070(4) Uiso 1.0 4 d . .
F7 F 0.9732(7) 0.0941(4) 0.0438(6) 0.056(4) Uiso 1.0 4 d . .
F8 F 0.8786(7) 0.0703(4) -0.0076(7) 0.062(4) Uiso 1.0 4 d . .
F9 F 0.9572(8) 0.0357(4) 0.0561(7) 0.065(4) Uiso 1.0 4 d . .
F10 F 0.7635(6) 0.1926(4) 0.2730(6) 0.045(3) Uiso 1.0 4 d . .
F11 F 0.8422(6) 0.2245(4) 0.3451(6) 0.045(3) Uiso 1.0 4 d . .
F12 F 1.2689(7) 0.2328(4) 0.2325(7) 0.063(4) Uiso 1.0 4 d . .
F13 F 1.2733(6) 0.1744(4) 0.2604(6) 0.050(3) Uiso 1.0 4 d . .
F14 F 1.1836(9) 0.1987(5) 0.1946(8) 0.081(5) Uiso 1.0 4 d . .
F15 F 0.4361(10) 0.0219(5) 0.5265(9) 0.094(6) Uiso 1.0 4 d . .
F16 F 0.5258(9) 0.0438(5) 0.5537(8) 0.081(5) Uiso 1.0 4 d . .
F17 F 0.4523(8) 0.0801(4) 0.5025(7) 0.066(4) Uiso 1.0 4 d . .
F18 F 1.0395(8) 0.1184(4) 0.4994(8) 0.073(5) Uiso 1.0 4 d . .
F19 F 0.9726(8) 0.0732(5) 0.4627(8) 0.078(5) Uiso 1.0 4 d . .
F20 F 1.0675(8) 0.0643(5) 0.4787(8) 0.078(5) Uiso 1.0 4 d . .
F21 F 1.1949(7) 0.0401(4) 0.1443(7) 0.062(4) Uiso 1.0 4 d . .
F22 F 1.1415(7) 0.0165(4) 0.0502(7) 0.066(4) Uiso 1.0 4 d . .
F23 F 1.1064(9) 0.0654(5) 0.0827(8) 0.082(5) Uiso 1.0 4 d . .
F24 F 1.4711(8) 0.2037(4) 0.1220(7) 0.066(4) Uiso 1.0 4 d . .
F25 F 1.4201(9) 0.2556(5) 0.0815(8) 0.085(5) Uiso 1.0 4 d . .
F26 F 1.4252(9) 0.2130(5) 0.0180(9) 0.090(5) Uiso 1.0 4 d . .
F27 F 1.1597(7) 0.2463(4) -0.2020(7) 0.063(4) Uiso 1.0 4 d . .
F28 F 1.1298(7) 0.1923(4) -0.2495(7) 0.059(4) Uiso 1.0 4 d . .
F29 F 1.2296(8) 0.2064(4) -0.1966(8) 0.070(4) Uiso 1.0 4 d . .
F30 F 1.0029(8) 0.2151(5) -0.0347(8) 0.077(5) Uiso 1.0 4 d . .
F31 F 1.0298(9) 0.1674(5) 0.0288(9) 0.085(5) Uiso 1.0 4 d . .
F32 F 0.9766(8) 0.1587(4) -0.0738(7) 0.069(4) Uiso 1.0 4 d . .
F33 F 0.7919(6) 0.2446(4) 0.2429(6) 0.048(3) Uiso 1.0 4 d . .
F34 F 0.7218(12) 0.0328(7) 0.7737(12) 0.134(8) Uiso 1.0 4 d . .
F35 F 0.7615(10) 0.0481(5) 0.8692(9) 0.093(6) Uiso 1.0 4 d . .
F36 F 0.7427(13) 0.0853(8) 0.7872(13) 0.145(9) Uiso 1.0 4 d . .
F37 F 1.0306(8) 0.2213(4) 0.1340(7) 0.068(4) Uiso 1.0 4 d . .
F38 F 0.9350(8) 0.2391(4) 0.0708(7) 0.067(4) Uiso 1.0 4 d . .
F39 F 0.9876(8) 0.2677(4) 0.1631(7) 0.066(4) Uiso 1.0 4 d . .
F40 F 1.1896(7) 0.1368(4) 0.3088(6) 0.056(4) Uiso 1.0 4 d . .
F41 F 1.1719(9) 0.0765(5) 0.2919(8) 0.082(5) Uiso 1.0 4 d . .
F42 F 1.1322(9) 0.1170(5) 0.2125(9) 0.083(5) Uiso 1.0 4 d . .
F43 F 0.4569(11) 0.2110(6) 0.8862(11) 0.114(7) Uiso 1.0 4 d . .
F44 F 0.3709(9) 0.2072(5) 0.7996(9) 0.089(5) Uiso 1.0 4 d . .
F45 F 0.4052(10) 0.1627(6) 0.8706(9) 0.098(6) Uiso 1.0 4 d . .
F46 F 0.5826(9) 0.2404(5) 0.7099(9) 0.091(6) Uiso 1.0 4 d . .
F47 F 0.5534(7) 0.2102(4) 0.6220(7) 0.065(4) Uiso 1.0 4 d . .
F48 F 0.6447(8) 0.1978(4) 0.6987(8) 0.069(4) Uiso 1.0 4 d . .
F49 F 0.5835(12) 0.0723(7) 1.0122(12) 0.124(8) Uiso 1.0 4 d . .
F50 F 0.4901(10) 0.0512(5) 0.9465(9) 0.092(6) Uiso 1.0 4 d . .
F51 F 0.5676(12) 0.0132(7) 0.9746(11) 0.120(7) Uiso 1.0 4 d . .
F52 F 0.2696(8) 0.0492(4) 0.6551(7) 0.068(4) Uiso 1.0 4 d . .
F53 F 0.3095(10) 0.0589(5) 0.7574(9) 0.094(6) Uiso 1.0 4 d . .
F54 F 0.3209(8) 0.0046(5) 0.7232(8) 0.074(5) Uiso 1.0 4 d . .
O1 O 0.9805(7) 0.2049(4) 0.2297(6) 0.031(3) Uani 1.0 4 d . .
O2 O 0.9090(8) 0.1823(5) 0.1303(7) 0.048(4) Uani 1.0 4 d . .
O3 O 0.7847(7) 0.1588(5) 0.0734(7) 0.048(4) Uani 1.0 4 d . .
O4 O 0.8334(7) 0.1799(4) 0.2022(6) 0.040(4) Uani 1.0 4 d . .
O5 O 0.9178(6) 0.1881(4) 0.3057(6) 0.029(3) Uani 1.0 4 d . .
O6 O 0.8804(7) 0.1090(4) 0.0946(6) 0.040(4) Uani 1.0 4 d . .
O7 O 1.0465(6) 0.2052(4) 0.3597(6) 0.033(3) Uani 1.0 4 d . .
O8 O 0.9377(6) 0.1269(4) 0.2339(6) 0.029(3) Uani 1.0 4 d . .
O9 O 1.0682(6) 0.1474(4) 0.2907(6) 0.031(3) Uani 1.0 4 d . .
O10 O 0.9490(7) 0.0653(4) 0.1585(7) 0.040(4) Uani 1.0 4 d . .
O11 O 1.0509(7) 0.0843(4) 0.2707(7) 0.039(4) Uani 1.0 4 d . .
O12 O 0.9838(8) 0.0174(4) 0.2635(8) 0.048(4) Uani 1.0 4 d . .
O13 O 0.9809(7) 0.0742(4) 0.3439(7) 0.034(3) Uani 1.0 4 d . .
O14 O 1.0109(6) 0.1360(4) 0.3771(6) 0.034(3) Uani 1.0 4 d . .
O15 O 0.8738(6) 0.0572(4) 0.2328(6) 0.035(3) Uani 1.0 4 d . .
O16 O 0.8391(7) 0.0711(4) 0.4343(6) 0.034(3) Uiso 1.0 4 d . .
O17 O 0.9789(8) 0.1392(5) 0.6258(8) 0.067(6) Uani 1.0 4 d . .
O18 O 0.9026(7) 0.0739(5) 0.5657(8) 0.050(4) Uani 1.0 4 d . .
O19 O 0.7430(6) 0.0347(4) 0.4430(6) 0.034(3) Uani 1.0 4 d . .
O20 O 0.8026(7) 0.0377(4) 0.5699(7) 0.042(4) Uani 1.0 4 d . .
O21 O 0.7434(6) -0.0050(4) 0.6363(6) 0.037(3) Uani 1.0 4 d . .
O22 O 0.7984(7) 0.0679(4) 0.6781(7) 0.045(4) Uani 1.0 4 d . .
O23 O 0.8612(8) 0.1288(5) 0.7634(7) 0.054(4) Uani 1.0 4 d . .
O24 O 0.6772(6) 0.0319(4) 0.5107(6) 0.030(3) Uani 1.0 4 d . .
O25 O 0.6724(7) 0.0618(4) 0.6170(6) 0.033(3) Uani 1.0 4 d . .
O26 O 0.7267(8) 0.1275(4) 0.6769(7) 0.047(4) Uani 1.0 4 d . .
O27 O 0.5924(7) 0.1168(4) 0.6370(7) 0.043(4) Uiso 1.0 4 d . .
O28 O 0.4748(7) 0.1096(5) 0.3913(7) 0.051(4) Uani 1.0 4 d . .
O29 O 0.5731(7) 0.0558(4) 0.4076(7) 0.040(4) Uani 1.0 4 d . .
O30 O 0.5648(8) 0.1191(5) 0.3390(6) 0.050(4) Uani 1.0 4 d . .
O31 O 0.7059(8) 0.2254(5) 0.5604(8) 0.055(4) Uiso 1.0 4 d . .
O32 O 0.6479(10) 0.2213(5) 0.4303(10) 0.073(6) Uani 1.0 4 d . .
O33 O 0.6610(8) 0.1682(4) 0.3571(8) 0.046(4) Uani 1.0 4 d . .
O34 O 0.7855(9) 0.1730(4) 0.4154(9) 0.054(5) Uani 1.0 4 d . .
O35 O 0.7151(10) 0.2407(5) 0.3587(10) 0.074(6) Uani 1.0 4 d . .
O36 O 0.6356(7) 0.0598(4) 0.3368(7) 0.041(4) Uani 1.0 4 d . .
O37 O 0.6130(8) 0.0452(4) 0.7727(7) 0.048(4) Uiso 1.0 4 d . .
O38 O 0.5018(7) 0.0437(4) 0.6631(7) 0.038(3) Uiso 1.0 4 d . .
O39 O 0.5126(7) 0.0998(4) 0.7569(7) 0.038(3) Uiso 1.0 4 d . .
O40 O 0.4332(7) 0.0372(4) 0.7450(7) 0.040(4) Uiso 1.0 4 d . .
O41 O 0.5165(8) 0.1640(5) 0.8397(8) 0.053(4) Uiso 1.0 4 d . .
O42 O 0.5927(7) 0.1654(4) 0.7713(7) 0.042(4) Uiso 1.0 4 d . .
O43 O 0.4473(7) 0.0979(4) 0.6128(6) 0.035(3) Uiso 1.0 4 d . .
O44 O 0.4987(7) 0.1660(4) 0.6780(7) 0.039(3) Uiso 1.0 4 d . .
O45 O 0.3684(7) 0.1522(4) 0.6149(7) 0.043(4) Uani 1.0 4 d . .
O46 O 0.4207(8) 0.1575(4) 0.7470(7) 0.048(4) Uiso 1.0 4 d . .
O47 O 0.3787(7) 0.0910(4) 0.6873(7) 0.043(4) Uiso 1.0 4 d . .
O48 O 1.3709(6) 0.1044(4) 0.1589(6) 0.035(3) Uani 1.0 4 d . .
O49 O 1.2447(6) 0.0877(3) 0.0926(6) 0.024(3) Uani 1.0 4 d . .
O50 O 1.2804(6) 0.1551(4) 0.1517(6) 0.029(3) Uani 1.0 4 d . .
O51 O 1.1574(7) 0.0833(4) -0.0075(6) 0.036(3) Uani 1.0 4 d . .
O52 O 1.1071(6) 0.0906(4) -0.1385(6) 0.033(3) Uani 1.0 4 d . .
O53 O 1.2347(6) 0.2107(3) 0.1040(6) 0.027(3) Uani 1.0 4 d . .
O54 O 1.1247(6) 0.2030(4) -0.0093(6) 0.028(3) Uani 1.0 4 d . .
O55 O 1.2059(6) 0.2652(4) 0.0124(6) 0.033(3) Uani 1.0 4 d . .
O56 O 1.1959(6) 0.2159(4) -0.0842(6) 0.026(3) Uani 1.0 4 d . .
O57 O 1.1655(7) 0.1577(4) -0.1338(6) 0.033(3) Uani 1.0 4 d . .
O58 O 1.3067(6) 0.2198(4) 0.0322(7) 0.030(3) Uani 1.0 4 d . .
O59 O 1.2271(6) 0.1528(3) 0.0095(6) 0.026(3) Uani 1.0 4 d . .
O60 O 1.2361(7) 0.0958(4) -0.0749(6) 0.030(3) Uani 1.0 4 d . .
O61 O 1.3617(6) 0.1686(4) 0.0869(6) 0.035(3) Uani 1.0 4 d . .
O62 O 0.6420(8) 0.1650(4) 0.5692(8) 0.047(4) Uani 1.0 4 d . .
O63 O 0.5736(9) 0.2306(5) 0.4986(10) 0.068(6) Uani 1.0 4 d . .
O64 O 0.7286(7) 0.1059(4) 0.5670(7) 0.039(4) Uani 1.0 4 d . .
O65 O 0.7239(7) 0.1643(4) 0.5012(7) 0.038(4) Uani 1.0 4 d . .
O66 O 0.8695(7) 0.1163(5) 0.6428(7) 0.044(4) Uani 1.0 4 d . .
O67 O 0.7330(8) 0.1095(4) 0.3563(7) 0.047(4) Uani 1.0 4 d . .
O68 O 0.8903(7) 0.1353(4) 0.4911(7) 0.046(4) Uani 1.0 4 d . .
O69 O 0.8473(8) 0.1296(4) 0.3535(7) 0.049(4) Uiso 1.0 4 d . .
O70 O 0.8671(7) 0.0024(4) 0.5046(8) 0.049(4) Uani 1.0 4 d . .
O71 O 0.8059(7) 0.1046(5) 0.1679(7) 0.045(4) Uani 1.0 4 d . .
O72 O 1.0924(7) 0.1472(4) -0.0616(6) 0.034(3) Uani 1.0 4 d . .
O73 O 1.3268(7) 0.0997(4) 0.0277(6) 0.036(3) Uani 1.0 4 d . .
O74 O 0.7774(9) 0.2281(5) 0.4935(8) 0.061(5) Uiso 1.0 4 d . .
O75 O 0.6088(9) 0.1212(4) 0.2429(8) 0.054(5) Uani 1.0 4 d . .
O76 O 0.6713(7) 0.1035(4) 0.4439(6) 0.034(3) Uani 1.0 4 d . .
O77 O 0.6327(7) -0.0117(4) 0.3928(7) 0.042(4) Uani 1.0 4 d . .
O78 O 0.5906(7) 0.1014(4) 0.5112(6) 0.037(3) Uiso 1.0 4 d . .
O79 O 0.5814(8) 0.1629(4) 0.4412(8) 0.050(4) Uani 1.0 4 d . .
O80 O 0.6440(9) 0.1589(6) 0.9043(8) 0.077(6) Uani 1.0 4 d . .
O81 O 0.5716(9) 0.0992(5) 0.8992(8) 0.062(5) Uiso 1.0 4 d . .
O82 O 0.6529(8) 0.0992(5) 0.8337(8) 0.053(4) Uiso 1.0 4 d . .
O83 O 0.5441(8) 0.0396(4) 0.8525(7) 0.049(4) Uiso 1.0 4 d . .
O84 O 0.5258(8) -0.0119(4) 0.7541(8) 0.057(5) Uani 1.0 4 d . .
O85 O 0.7920(7) 0.1089(4) 0.5027(7) 0.034(3) Uani 1.0 4 d . .
O86 O 0.7991(8) 0.1726(4) 0.6446(8) 0.053(5) Uani 1.0 4 d . .
O87 O 0.8414(12) 0.2454(6) 0.6286(11) 0.107(10) Uani 1.0 4 d . .
O88 O 0.8601(8) 0.1775(5) 0.5736(8) 0.053(4) Uiso 1.0 4 d . .
O100 O 1.0878(7) 0.2064(4) 0.4903(7) 0.038(3) Uiso 1.0 4 d . .
O101 O 0.3469(10) 0.1716(6) 0.4872(10) 0.077(6) Uiso 1.0 4 d . .
O102 O 0.3829(7) 0.0543(4) 0.2540(7) 0.040(4) Uiso 1.0 4 d . .
O103 O 1.0476(7) 0.2197(4) -0.1692(7) 0.041(4) Uiso 1.0 4 d . .
O104 O 1.0172(9) 0.0324(5) -0.1712(9) 0.064(5) Uiso 1.0 4 d . .
O105 O 0.4737(9) 0.0662(5) 0.1616(8) 0.062(5) Uiso 1.0 4 d . .
O106 O 0.7664(12) 0.1649(7) -0.0535(12) 0.097(7) Uiso 1.0 4 d . .
O107 O 0.4955(17) 0.2383(9) 0.2805(16) 0.152(12) Uiso 1.0 4 d . .
O200 O 1.0192(8) 0.0327(5) -0.3495(8) 0.057(4) Uiso 1.0 4 d . .
O201 O 0.3077(10) 0.2910(5) 0.1372(9) 0.070(5) Uiso 1.0 4 d . .
O202 O 0.2185(10) 0.1912(6) 0.4287(10) 0.076(6) Uiso 1.0 4 d . .
O203 O 1.1011(12) 0.0853(6) -0.2534(11) 0.098(7) Uiso 1.0 4 d . .
O204 O 0.6628(15) 0.1860(9) 0.0315(15) 0.051(8) Uiso 0.5000 4 d . .
O205 O 0.649(3) 0.3121(13) 0.612(3) 0.097(14) Uiso 0.5000 4 d . .
O206 O 0.1646(15) 0.1145(8) 0.4224(14) 0.043(7) Uiso 0.5000 4 d . .
O207 O 1.2010(19) 0.1009(11) 0.4720(19) 0.071(10) Uiso 0.5000 4 d . .
O208 O 0.211(2) 0.1191(11) 0.5377(19) 0.076(11) Uiso 0.5000 4 d . .
O209 O 0.2377(19) 0.0684(11) 0.4821(18) 0.073(10) Uiso 0.5000 4 d . .
O210 O 1.1035(18) 0.0044(10) -0.3809(17) 0.065(9) Uiso 0.5000 4 d . .
O211 O 1.158(3) 0.1095(12) -0.313(2) 0.089(13) Uiso 0.5000 4 d . .
C1 C 0.8585(10) 0.1910(6) 0.2608(10) 0.037(5) Uiso 1.0 4 d . .
C2 C 0.9526(11) 0.2033(6) 0.1671(10) 0.040(5) Uiso 1.0 4 d . .
C3 C 1.0849(10) 0.1149(6) 0.2811(9) 0.035(5) Uiso 1.0 4 d . .
C4 C 0.8241(10) 0.0739(6) 0.2049(9) 0.035(5) Uiso 1.0 4 d . .
C5 C 0.8140(10) 0.2138(6) 0.2808(10) 0.040(5) Uiso 1.0 4 d . .
C6 C 1.2958(10) 0.0923(6) -0.0343(9) 0.032(4) Uiso 1.0 4 d . .
C7 C 1.3374(11) 0.0727(6) -0.0644(10) 0.041(5) Uiso 1.0 4 d . .
C8 C 1.3556(10) 0.2009(6) 0.0630(10) 0.038(5) Uiso 1.0 4 d . .
C9 C 1.2543(9) 0.1871(5) 0.1480(9) 0.030(4) Uiso 1.0 4 d . .
C10 C 0.9200(10) 0.0811(6) 0.1083(9) 0.034(4) Uiso 1.0 4 d . .
C11 C 0.9312(9) 0.0708(5) 0.0473(9) 0.031(4) Uiso 1.0 4 d . .
C12 C 1.2448(11) 0.2000(6) 0.2089(10) 0.042(5) Uiso 1.0 4 d . .
C13 C 1.1909(9) 0.0748(5) 0.0528(9) 0.030(4) Uiso 1.0 4 d . .
C14 C 0.4716(10) 0.0652(6) 0.6139(10) 0.040(5) Uiso 1.0 4 d . .
C15 C 0.4642(11) 0.0534(6) 0.5468(10) 0.040(5) Uiso 1.0 4 d . .
C16 C 0.6568(11) 0.0697(6) 0.8074(10) 0.044(5) Uiso 1.0 4 d . .
C17 C 0.7221(14) 0.0587(8) 0.8121(13) 0.062(7) Uiso 1.0 4 d . .
C18 C 0.3827(9) 0.0581(5) 0.7141(8) 0.030(4) Uiso 1.0 4 d . .
C19 C 1.0222(10) 0.0901(6) 0.4574(9) 0.033(4) Uiso 1.0 4 d . .
C20 C 1.0038(9) 0.1018(6) 0.3869(9) 0.029(4) Uiso 1.0 4 d . .
C21 C 1.0226(11) 0.1795(6) -0.0290(10) 0.041(5) Uiso 1.0 4 d . .
C22 C 1.0861(9) 0.1764(5) -0.0342(9) 0.030(4) Uiso 1.0 4 d . .
C23 C 1.1768(9) 0.1928(5) -0.1319(9) 0.029(4) Uiso 1.0 4 d . .
C24 C 1.1725(11) 0.2090(6) -0.1979(10) 0.044(5) Uiso 1.0 4 d . .
C25 C 1.4184(12) 0.2177(7) 0.0701(11) 0.050(6) Uiso 1.0 4 d . .
C26 C 0.4566(11) 0.1676(6) 0.8055(11) 0.045(5) Uiso 1.0 4 d . .
C27 C 1.1548(11) 0.0481(6) 0.0807(10) 0.041(5) Uiso 1.0 4 d . .
C28 C 1.1459(12) 0.1100(7) 0.2733(11) 0.048(6) Uiso 1.0 4 d . .
C29 C 0.9777(12) 0.2343(7) 0.1316(11) 0.047(6) Uiso 1.0 4 d . .
C30 C 0.5844(12) 0.2062(7) 0.6840(12) 0.051(6) Uiso 1.0 4 d . .
C31 C 0.5558(11) 0.1752(6) 0.7133(10) 0.044(5) Uiso 1.0 4 d . .
C32 C 0.4175(14) 0.1868(8) 0.8382(13) 0.063(7) Uiso 1.0 4 d . .
C33 C 0.5613(11) 0.0668(7) 0.8995(11) 0.047(5) Uiso 1.0 4 d . .
C34 C 0.551(3) 0.0481(13) 0.965(3) 0.121(14) Uiso 1.0 4 d . .
C35 C 0.3196(12) 0.0433(7) 0.7123(11) 0.047(5) Uiso 1.0 4 d . .
C36 C 0.7639(11) 0.0546(5) 0.2088(8) 0.055(6) Uiso 1.0 4 d . .
C100 C 0.9349(13) 0.2164(7) -0.2067(12) 0.059(7) Uiso 1.0 4 d . .
C101 C 0.9963(11) 0.2000(6) -0.2003(10) 0.041(5) Uiso 1.0 4 d . .
C102 C 1.0562(10) 0.2030(6) 0.5221(9) 0.036(5) Uiso 1.0 4 d . .
C103 C 1.0894(13) 0.2029(7) 0.5967(12) 0.059(7) Uiso 1.0 4 d . .
C104 C 0.9851(12) 0.2003(7) 0.4874(11) 0.051(6) Uiso 1.0 4 d . .
C105 C 0.3674(9) 0.0536(5) 0.3004(8) 0.028(4) Uiso 1.0 4 d . .
C106 C 0.3174(12) 0.0799(7) 0.3007(11) 0.052(6) Uiso 1.0 4 d . .
C107 C 0.3975(10) 0.0244(6) 0.3535(10) 0.038(5) Uiso 1.0 4 d . .
C108 C 0.9597(16) 0.0619(9) -0.1162(16) 0.084(9) Uiso 1.0 4 d . .
C109 C 0.9644(13) 0.0335(7) -0.1638(12) 0.057(6) Uiso 1.0 4 d . .
C110 C 0.9048(15) 0.0078(9) -0.2061(15) 0.076(8) Uiso 1.0 4 d . .
C111 C 0.9957(10) 0.1608(6) -0.2294(10) 0.038(5) Uiso 1.0 4 d . .
C112 C 0.4521(16) 0.1704(9) 0.4990(15) 0.078(8) Uiso 1.0 4 d . .
C113 C 0.3877(15) 0.1805(9) 0.4666(15) 0.073(8) Uiso 1.0 4 d . .
C114 C 0.353(3) 0.2088(13) 0.407(3) 0.133(16) Uiso 1.0 4 d . .
C115 C 0.4355(19) 0.2136(10) 0.2436(18) 0.095(11) Uiso 1.0 4 d . .
C116 C 0.4328(11) 0.1770(6) 0.2804(10) 0.043(5) Uiso 1.0 4 d . .
C117 C 0.3788(10) 0.2260(6) 0.2035(10) 0.038(5) Uiso 1.0 4 d . .
C118 C 0.7954(15) 0.1766(8) -0.0860(15) 0.071(8) Uiso 1.0 4 d . .
C119 C 0.5090(13) 0.0720(7) 0.1329(12) 0.056(6) Uiso 1.0 4 d . .
C120 C 0.7678(14) 0.1733(8) -0.1594(14) 0.067(7) Uiso 1.0 4 d . .
C121 C 0.858(2) 0.1963(11) -0.045(2) 0.117(13) Uiso 1.0 4 d . .
C122 C 0.5036(15) 0.1082(8) 0.0958(14) 0.074(8) Uiso 1.0 4 d . .
C123 C 0.5633(13) 0.0447(7) 0.1474(12) 0.059(7) Uiso 1.0 4 d . .
C200 C 0.7391(18) 0.0196(10) 0.0218(18) 0.098(11) Uiso 1.0 4 d . .

loop_
_atom_site_aniso_label
_atom_site_aniso_U_11
_atom_site_aniso_U_22
_atom_site_aniso_U_33
_atom_site_aniso_U_12
_atom_site_aniso_U_13
_atom_site_aniso_U_23
W1 0.0275(5) 0.0435(5) 0.0379(4) 0.0014(4) 0.0251(4) 0.0070(4)
W2 0.0283(5) 0.0370(5) 0.0383(4) -0.0023(4) 0.0234(4) 0.0047(3)
W3 0.0399(5) 0.0469(5) 0.0489(5) 0.0010(4) 0.0394(4) 0.0037(4)
W4 0.0276(5) 0.0438(5) 0.0443(5) 0.0019(4) 0.0282(4) 0.0022(4)
W5 0.0502(6) 0.0386(5) 0.0556(5) -0.0100(4) 0.0478(5) -0.0055(4)
W6 0.0323(5) 0.0519(6) 0.0471(5) 0.0124(4) 0.0303(4) 0.0190(4)
W7 0.0443(6) 0.0668(7) 0.0464(5) -0.0184(5) 0.0364(5) -0.0164(4)
W8 0.0464(6) 0.0464(6) 0.0441(5) 0.0083(4) 0.0354(4) 0.0151(4)
W9 0.0426(6) 0.0776(7) 0.0610(6) -0.0291(5) 0.0427(5) -0.0273(5)
W10 0.0872(9) 0.0370(6) 0.0957(8) 0.0073(5) 0.0816(8) 0.0067(5)
W11 0.0940(9) 0.0319(5) 0.0891(8) -0.0016(5) 0.0818(8) 0.0044(5)
W12 0.0968(9) 0.0486(6) 0.0918(8) -0.0350(6) 0.0835(8) -0.0300(6)
Cr1 0.0277(16) 0.0230(15) 0.0282(13) 0.0001(12) 0.0186(12) -0.0009(11)
Cr2 0.0261(16) 0.0286(16) 0.0268(13) 0.0022(12) 0.0190(12) 0.0047(11)
Cr3 0.0245(16) 0.0213(15) 0.0310(14) -0.0017(11) 0.0166(12) 0.0016(11)
Cr4 0.0256(16) 0.0300(16) 0.0338(14) -0.0020(12) 0.0219(13) -0.0010(12)
Cr5 0.0251(16) 0.0307(17) 0.0381(15) -0.0016(12) 0.0216(13) -0.0053(12)
Cr6 0.037(2) 0.092(3) 0.0342(17) 0.0214(19) 0.0237(15) 0.0081(17)
Cr7 0.0226(16) 0.0457(19) 0.0319(14) 0.0037(13) 0.0191(13) 0.0004(13)
Cr8 0.0331(18) 0.046(2) 0.0388(16) 0.0180(15) 0.0244(14) 0.0088(14)
Cr9 0.0382(19) 0.064(3) 0.0459(18) 0.0280(17) 0.0354(16) 0.0283(16)
P1 0.033(3) 0.031(3) 0.041(3) -0.003(2) 0.031(3) -0.002(2)
O1 0.039(8) 0.027(7) 0.033(7) -0.000(6) 0.023(6) 0.002(5)
O2 0.057(11) 0.067(11) 0.040(8) 0.011(8) 0.040(8) 0.010(7)
O3 0.024(8) 0.082(11) 0.041(8) 0.023(8) 0.017(6) 0.023(7)
O4 0.039(9) 0.058(9) 0.030(7) 0.018(7) 0.022(6) 0.003(6)
O5 0.030(8) 0.023(7) 0.041(7) -0.005(6) 0.022(6) -0.001(5)
O6 0.028(8) 0.069(10) 0.026(7) -0.003(7) 0.014(6) -0.009(6)
O7 0.030(8) 0.033(8) 0.042(7) 0.001(6) 0.022(6) 0.001(6)
O8 0.020(7) 0.044(8) 0.034(7) 0.011(6) 0.021(6) -0.003(6)
O9 0.032(8) 0.025(7) 0.037(7) -0.011(6) 0.017(6) -0.001(5)
O10 0.044(9) 0.046(9) 0.046(8) 0.017(7) 0.034(7) 0.006(7)
O11 0.036(9) 0.034(8) 0.052(8) -0.012(6) 0.024(7) -0.015(6)
O12 0.065(11) 0.038(9) 0.060(9) -0.006(8) 0.045(9) -0.015(7)
O13 0.038(8) 0.025(7) 0.044(8) -0.002(6) 0.024(7) 0.003(6)
O14 0.030(8) 0.048(9) 0.026(6) 0.012(6) 0.012(6) -0.002(6)
O15 0.024(7) 0.052(9) 0.042(7) -0.004(6) 0.025(6) 0.005(6)
O17 0.052(11) 0.100(14) 0.072(11) -0.049(10) 0.049(9) -0.058(10)
O18 0.030(9) 0.074(11) 0.059(9) -0.012(8) 0.031(8) -0.015(8)
O19 0.025(7) 0.046(8) 0.036(7) -0.003(6) 0.018(6) 0.002(6)
O20 0.044(9) 0.052(9) 0.034(7) 0.006(7) 0.022(7) 0.009(6)
O21 0.024(7) 0.060(9) 0.031(7) -0.006(6) 0.017(6) 0.012(6)
O22 0.040(9) 0.056(10) 0.057(9) 0.001(7) 0.038(8) -0.001(7)
O23 0.060(11) 0.065(11) 0.044(9) -0.014(9) 0.030(8) -0.018(8)
O24 0.025(7) 0.041(8) 0.038(7) 0.000(6) 0.026(6) 0.012(6)
O25 0.043(9) 0.031(8) 0.040(7) 0.007(6) 0.032(7) 0.012(6)
O26 0.065(11) 0.051(9) 0.054(9) -0.009(8) 0.053(9) -0.017(7)
O28 0.026(8) 0.089(12) 0.051(9) 0.028(8) 0.027(7) 0.023(8)
O29 0.046(9) 0.040(8) 0.052(8) 0.008(7) 0.040(8) 0.022(7)
O30 0.053(10) 0.087(12) 0.023(7) 0.004(8) 0.028(7) 0.019(7)
O32 0.124(18) 0.047(10) 0.099(14) -0.016(10) 0.096(14) -0.001(9)
O33 0.075(11) 0.021(7) 0.079(10) 0.022(7) 0.068(10) 0.024(7)
O34 0.091(13) 0.021(8) 0.086(12) -0.002(8) 0.073(11) -0.001(7)
O35 0.121(17) 0.039(10) 0.125(16) 0.016(10) 0.110(15) 0.024(10)
O36 0.050(10) 0.044(9) 0.044(8) 0.002(7) 0.034(7) 0.012(7)
O45 0.037(9) 0.049(9) 0.051(8) 0.028(7) 0.025(7) 0.017(7)
O48 0.022(7) 0.052(9) 0.034(7) 0.021(6) 0.014(6) 0.015(6)
O49 0.021(7) 0.013(6) 0.044(7) 0.009(5) 0.020(6) 0.009(5)
O50 0.043(8) 0.032(7) 0.021(6) -0.004(6) 0.022(6) 0.009(5)
O51 0.046(9) 0.034(8) 0.040(7) 0.004(6) 0.030(7) 0.012(6)
O52 0.032(8) 0.033(8) 0.041(7) -0.002(6) 0.024(6) -0.003(6)
O53 0.036(8) 0.019(7) 0.041(7) 0.006(5) 0.030(6) 0.003(5)
O54 0.007(6) 0.042(8) 0.026(6) 0.004(5) -0.001(5) 0.003(5)
O55 0.031(8) 0.022(7) 0.047(8) 0.000(6) 0.020(6) 0.002(6)
O56 0.023(7) 0.024(7) 0.038(7) -0.008(5) 0.019(6) 0.001(5)
O57 0.040(8) 0.039(8) 0.020(6) 0.004(6) 0.013(6) -0.002(5)
O58 0.024(7) 0.030(7) 0.050(8) -0.000(6) 0.029(6) -0.002(6)
O59 0.035(8) 0.020(7) 0.035(7) -0.001(5) 0.026(6) 0.009(5)
O60 0.040(8) 0.026(7) 0.034(7) -0.000(6) 0.027(6) -0.004(5)
O61 0.027(8) 0.042(8) 0.039(7) -0.001(6) 0.018(6) 0.011(6)
O62 0.083(12) 0.026(8) 0.074(10) -0.001(7) 0.073(10) 0.002(7)
O63 0.089(14) 0.052(10) 0.112(15) 0.030(10) 0.090(13) 0.022(10)
O64 0.039(9) 0.049(9) 0.052(8) -0.013(7) 0.042(7) -0.010(7)
O65 0.050(9) 0.029(8) 0.062(9) -0.011(6) 0.050(8) -0.003(6)
O66 0.021(8) 0.079(11) 0.033(7) 0.001(7) 0.012(6) -0.019(7)
O67 0.086(13) 0.028(8) 0.057(9) -0.009(7) 0.060(10) -0.006(6)
O68 0.051(10) 0.051(9) 0.058(9) -0.028(8) 0.046(8) -0.025(7)
O70 0.050(10) 0.042(9) 0.085(11) 0.014(7) 0.059(9) 0.008(8)
O71 0.018(7) 0.068(10) 0.054(9) -0.002(7) 0.020(7) -0.015(8)
O72 0.040(9) 0.023(7) 0.042(7) -0.008(6) 0.021(7) -0.014(6)
O73 0.037(8) 0.053(9) 0.023(6) 0.010(7) 0.019(6) 0.003(6)
O75 0.083(13) 0.044(9) 0.054(9) 0.003(8) 0.049(9) 0.018(7)
O76 0.039(8) 0.041(8) 0.043(7) 0.007(6) 0.037(7) 0.009(6)
O77 0.038(9) 0.039(9) 0.064(9) 0.001(7) 0.036(8) -0.003(7)
O79 0.058(11) 0.028(8) 0.091(12) 0.024(7) 0.058(10) 0.033(8)
O80 0.047(11) 0.141(18) 0.047(10) 0.027(11) 0.026(9) -0.013(10)
O84 0.068(11) 0.056(10) 0.077(11) 0.051(9) 0.058(10) 0.050(8)
O85 0.042(9) 0.032(8) 0.047(8) 0.005(6) 0.037(7) 0.005(6)
O86 0.071(12) 0.051(10) 0.066(10) -0.032(8) 0.058(9) -0.028(8)
O87 0.16(3) 0.103(16) 0.125(17) -0.104(16) 0.122(18) -0.083(14)

loop_
_atom_type_symbol
_atom_type_description
_atom_type_scat_dispersion_real
_atom_type_scat_dispersion_imag
_atom_type_scat_source
C C 0.0033 0.0016
;
International Tables for Crystallography
(1992, Vol. C, Tables 4.2.6.8 and 6.1.1.4)
;
O O 0.0106 0.0060
;
International Tables for Crystallography
(1992, Vol. C, Tables 4.2.6.8 and 6.1.1.4)
;
F F 0.0171 0.0103
;
International Tables for Crystallography
(1992, Vol. C, Tables 4.2.6.8 and 6.1.1.4)
;
Cr Cr 0.3209 0.6236
;
International Tables for Crystallography
(1992, Vol. C, Tables 4.2.6.8 and 6.1.1.4)
;
W W -0.8490 6.8722
;
International Tables for Crystallography
(1992, Vol. C, Tables 4.2.6.8 and 6.1.1.4)
;
P P 0.1023 0.0942
;
International Tables for Crystallography
(1992, Vol. C, Tables 4.2.6.8 and 6.1.1.4)
;
Cl Cl 0.1484 0.1585
;
International Tables for Crystallography
(1992, Vol. C, Tables 4.2.6.8 and 6.1.1.4)
;

loop_
_geom_angle_atom_site_label_1
_geom_angle_atom_site_label_2
_geom_angle_atom_site_label_3
_geom_angle
_geom_angle_publ_flag
_geom_angle_site_symmetry_1
_geom_angle_site_symmetry_3
O20 W1 O21 103.7(7) yes . .
O20 W1 O22 88.2(7) yes . .
O20 W1 O24 85.6(6) yes . .
O20 W1 O25 155.2(6) yes . .
O20 W1 O64 83.0(6) yes . .
O21 W1 O22 100.3(6) yes . .
O21 W1 O24 104.2(6) yes . .
O21 W1 O25 101.0(7) yes . .
O21 W1 O64 170.8(7) yes . .
O22 W1 O24 155.5(6) yes . .
O22 W1 O25 86.3(6) yes . .
O22 W1 O64 73.3(5) yes . .
O24 W1 O25 89.4(6) yes . .
O24 W1 O64 82.4(5) yes . .
O25 W1 O64 72.3(6) yes . .
O19 W2 O24 85.7(6) yes . .
O19 W2 O29 156.1(6) yes . .
O19 W2 O36 90.7(7) yes . .
O19 W2 O76 83.1(6) yes . .
O19 W2 O77 100.8(7) yes . .
O24 W2 O29 86.8(6) yes . .
O24 W2 O36 155.7(6) yes . .
O24 W2 O76 81.7(5) yes . .
O24 W2 O77 101.9(7) yes . .
O29 W2 O36 86.9(7) yes . .
O29 W2 O76 73.4(6) yes . .
O29 W2 O77 102.9(7) yes . .
O36 W2 O76 74.0(6) yes . .
O36 W2 O77 102.4(7) yes . .
O76 W2 O77 174.8(5) yes . .
O25 W3 O26 87.5(6) yes . .
O25 W3 O27 101.6(7) yes . .
O25 W3 O62 154.6(8) yes . .
O25 W3 O64 71.6(6) yes . .
O25 W3 O78 87.1(5) yes . .
O26 W3 O27 102.8(8) yes . .
O26 W3 O62 89.3(6) yes . .
O26 W3 O64 72.7(7) yes . .
O26 W3 O78 154.1(8) yes . .
O27 W3 O62 103.7(8) yes . .
O27 W3 O64 171.7(5) yes . .
O27 W3 O78 103.1(7) yes . .
O62 W3 O64 83.4(7) yes . .
O62 W3 O78 84.8(6) yes . .
O64 W3 O78 81.5(6) yes . .
O16 W4 O18 86.8(7) yes . .
O16 W4 O19 88.5(6) yes . .
O16 W4 O20 156.0(6) yes . .
O16 W4 O70 100.3(8) yes . .
O16 W4 O85 73.5(6) yes . .
O18 W4 O19 156.9(7) yes . .
O18 W4 O20 89.4(7) yes . .
O18 W4 O70 99.9(7) yes . .
O18 W4 O85 72.9(6) yes . .
O19 W4 O20 85.7(7) yes . .
O19 W4 O70 103.2(6) yes . .
O19 W4 O85 84.1(5) yes . .
O20 W4 O70 103.7(8) yes . .
O20 W4 O85 82.7(6) yes . .
O70 W4 O85 170.4(7) yes . .
O16 W5 O34 153.9(8) yes . .
O16 W5 O67 90.4(6) yes . .
O16 W5 O68 85.1(6) yes . .
O16 W5 O69 101.7(7) yes . .
O16 W5 O85 71.6(6) yes . .
O34 W5 O67 87.3(7) yes . .
O34 W5 O68 85.9(7) yes . .
O34 W5 O69 104.1(8) yes . .
O34 W5 O85 82.4(7) yes . .
O67 W5 O68 154.5(9) yes . .
O67 W5 O69 103.7(8) yes . .
O67 W5 O85 84.4(7) yes . .
O68 W5 O69 101.8(8) yes . .
O68 W5 O85 70.3(7) yes . .
O69 W5 O85 169.7(6) yes . .
O28 W6 O29 103.3(7) yes . .
O28 W6 O30 102.6(7) yes . .
O28 W6 O76 172.8(7) yes . .
O28 W6 O78 103.9(8) yes . .
O28 W6 O79 102.2(8) yes . .
O29 W6 O30 87.5(7) yes . .
O29 W6 O76 73.0(6) yes . .
O29 W6 O78 90.8(6) yes . .
O29 W6 O79 154.5(7) yes . .
O30 W6 O76 71.3(6) yes . .
O30 W6 O78 153.2(7) yes . .
O30 W6 O79 85.1(8) yes . .
O76 W6 O78 82.6(6) yes . .
O76 W6 O79 81.4(6) yes . .
O78 W6 O79 85.0(7) yes . .
O22 W7 O23 100.2(7) yes . .
O22 W7 O26 88.1(7) yes . .
O22 W7 O64 73.5(5) yes . .
O22 W7 O66 90.5(8) yes . .
O22 W7 O86 156.8(6) yes . .
O23 W7 O26 102.0(8) yes . .
O23 W7 O64 171.4(8) yes . .
O23 W7 O66 102.3(8) yes . .
O23 W7 O86 103.0(7) yes . .
O26 W7 O64 72.3(6) yes . .
O26 W7 O66 155.5(6) yes . .
O26 W7 O86 87.3(8) yes . .
O64 W7 O66 83.9(6) yes . .
O64 W7 O86 83.4(5) yes . .
O66 W7 O86 84.4(8) yes . .
O30 W8 O33 89.6(8) yes . .
O30 W8 O36 87.2(7) yes . .
O30 W8 O67 154.1(6) yes . .
O30 W8 O75 102.3(8) yes . .
O30 W8 O76 72.2(5) yes . .
O33 W8 O36 155.0(6) yes . .
O33 W8 O67 84.9(7) yes . .
O33 W8 O75 101.6(7) yes . .
O33 W8 O76 82.6(6) yes . .
O36 W8 O67 87.2(6) yes . .
O36 W8 O75 103.3(7) yes . .
O36 W8 O76 72.9(5) yes . .
O67 W8 O75 103.6(9) yes . .
O67 W8 O76 82.0(6) yes . .
O75 W8 O76 173.2(8) yes . .
O17 W9 O18 101.0(8) yes . .
O17 W9 O66 103.8(8) yes . .
O17 W9 O68 101.0(9) yes . .
O17 W9 O85 171.5(8) yes . .
O17 W9 O88 101.6(8) yes . .
O18 W9 O66 86.8(8) yes . .
O18 W9 O68 87.3(7) yes . .
O18 W9 O85 73.2(5) yes . .
O18 W9 O88 157.4(7) yes . .
O66 W9 O68 155.2(6) yes . .
O66 W9 O85 82.3(6) yes . .
O66 W9 O88 85.9(8) yes . .
O68 W9 O85 72.9(6) yes . .
O68 W9 O88 90.5(7) yes . .
O85 W9 O88 84.7(6) yes . .
O31 W10 O32 87.0(8) yes . .
O31 W10 O62 87.9(7) yes . .
O31 W10 O63 100.0(8) yes . .
O31 W10 O65 73.2(7) yes . .
O31 W10 O79 158.3(8) yes . .
O32 W10 O62 155.7(9) yes . .
O32 W10 O63 101.3(10) yes . .
O32 W10 O65 73.0(7) yes . .
O32 W10 O79 89.0(8) yes . .
O62 W10 O63 103.0(10) yes . .
O62 W10 O65 82.7(7) yes . .
O62 W10 O79 87.0(7) yes . .
O63 W10 O65 171.1(7) yes . .
O63 W10 O79 101.7(8) yes . .
O65 W10 O79 85.2(7) yes . .
O32 W11 O33 85.9(8) yes . .
O32 W11 O34 155.5(8) yes . .
O32 W11 O35 100.8(10) yes . .
O32 W11 O65 73.6(7) yes . .
O32 W11 O74 88.7(8) yes . .
O33 W11 O34 86.7(7) yes . .
O33 W11 O35 105.5(8) yes . .
O33 W11 O65 83.5(6) yes . .
O33 W11 O74 155.1(8) yes . .
O34 W11 O35 103.8(10) yes . .
O34 W11 O65 82.3(7) yes . .
O34 W11 O74 88.3(8) yes . .
O35 W11 O65 169.2(8) yes . .
O35 W11 O74 99.4(8) yes . .
O65 W11 O74 71.6(7) yes . .
O31 W12 O65 73.0(6) yes . .
O31 W12 O74 86.9(8) yes . .
O31 W12 O86 92.1(8) yes . .
O31 W12 O87 103.2(11) yes . .
O31 W12 O88 155.1(6) yes . .
O65 W12 O74 72.5(6) yes . .
O65 W12 O86 84.1(6) yes . .
O65 W12 O87 172.5(8) yes . .
O65 W12 O88 82.1(6) yes . .
O74 W12 O86 155.8(7) yes . .
O74 W12 O87 101.1(10) yes . .
O74 W12 O88 86.2(8) yes . .
O86 W12 O87 102.6(10) yes . .
O86 W12 O88 84.6(8) yes . .
O87 W12 O88 101.6(11) yes . .
O51 Cr1 O52 84.8(6) yes . .
O51 Cr1 O57 170.3(5) yes . .
O51 Cr1 O59 94.1(6) yes . .
O51 Cr1 O60 95.3(6) yes . .
O51 Cr1 O72 85.1(7) yes . .
O52 Cr1 O57 85.6(6) yes . .
O52 Cr1 O59 178.8(5) yes . .
O52 Cr1 O60 86.1(6) yes . .
O52 Cr1 O72 88.4(6) yes . .
O57 Cr1 O59 95.4(5) yes . .
O57 Cr1 O60 85.8(6) yes . .
O57 Cr1 O72 92.9(6) yes . .
O59 Cr1 O60 93.5(6) yes . .
O59 Cr1 O72 92.1(6) yes . .
O60 Cr1 O72 174.4(5) yes . .
O48 Cr2 O49 85.2(5) yes . .
O48 Cr2 O50 85.8(6) yes . .
O48 Cr2 O59 178.7(6) yes . .
O48 Cr2 O61 85.9(6) yes . .
O48 Cr2 O73 84.4(6) yes . .
O49 Cr2 O50 84.1(6) yes . .
O49 Cr2 O59 94.5(5) yes . .
O49 Cr2 O61 171.1(5) yes . .
O49 Cr2 O73 95.1(6) yes . .
O50 Cr2 O59 95.5(6) yes . .
O50 Cr2 O61 94.1(6) yes . .
O50 Cr2 O73 170.2(5) yes . .
O59 Cr2 O61 94.4(6) yes . .
O59 Cr2 O73 94.3(6) yes . .
O61 Cr2 O73 85.2(7) yes . .
O53 Cr3 O54 86.1(6) yes . .
O53 Cr3 O55 84.0(6) yes . .
O53 Cr3 O56 169.3(5) yes . .
O53 Cr3 O58 91.7(6) yes . .
O53 Cr3 O59 95.1(5) yes . .
O54 Cr3 O55 88.1(6) yes . .
O54 Cr3 O56 93.8(6) yes . .
O54 Cr3 O58 173.0(6) yes . .
O54 Cr3 O59 92.3(6) yes . .
O55 Cr3 O56 85.3(6) yes . .
O55 Cr3 O58 85.1(6) yes . .
O55 Cr3 O59 179.0(5) yes . .
O56 Cr3 O58 87.2(6) yes . .
O56 Cr3 O59 95.6(6) yes . .
O58 Cr3 O59 94.5(6) yes . .
O1 Cr4 O5 90.2(6) yes . .
O1 Cr4 O7 83.6(5) yes . .
O1 Cr4 O8 96.6(5) yes . .
O1 Cr4 O9 88.6(6) yes . .
O1 Cr4 O14 167.2(5) yes . .
O5 Cr4 O7 88.1(6) yes . .
O5 Cr4 O8 93.5(6) yes . .
O5 Cr4 O9 175.3(5) yes . .
O5 Cr4 O14 87.9(6) yes . .
O7 Cr4 O8 178.3(6) yes . .
O7 Cr4 O9 87.2(6) yes . .
O7 Cr4 O14 83.7(6) yes . .
O8 Cr4 O9 91.1(6) yes . .
O8 Cr4 O14 96.1(6) yes . .
O9 Cr4 O14 92.2(6) yes . .
O8 Cr5 O10 93.5(6) yes . .
O8 Cr5 O11 93.2(6) yes . .
O8 Cr5 O12 177.7(5) yes . .
O8 Cr5 O13 96.7(6) yes . .
O8 Cr5 O15 94.2(6) yes . .
O10 Cr5 O11 84.9(7) yes . .
O10 Cr5 O12 84.6(7) yes . .
O10 Cr5 O13 169.5(6) yes . .
O10 Cr5 O15 95.6(6) yes . .
O11 Cr5 O12 87.9(7) yes . .
O11 Cr5 O13 92.3(7) yes . .
O11 Cr5 O15 172.5(6) yes . .
O12 Cr5 O13 85.2(6) yes . .
O12 Cr5 O15 84.8(7) yes . .
O13 Cr5 O15 85.9(6) yes . .
O39 Cr6 O41 95.5(7) yes . .
O39 Cr6 O42 94.6(6) yes . .
O39 Cr6 O80 179.3(8) yes . .
O39 Cr6 O81 94.6(7) yes . .
O39 Cr6 O82 95.2(7) yes . .
O41 Cr6 O42 92.3(8) yes . .
O41 Cr6 O80 84.5(8) yes . .
O41 Cr6 O81 85.2(8) yes . .
O41 Cr6 O82 169.3(6) yes . .
O42 Cr6 O80 86.1(8) yes . .
O42 Cr6 O81 170.6(7) yes . .
O42 Cr6 O82 87.3(7) yes . .
O80 Cr6 O81 84.7(8) yes . .
O80 Cr6 O82 84.7(8) yes . .
O81 Cr6 O82 93.5(8) yes . .
O2 Cr7 O3 85.3(6) yes . .
O2 Cr7 O4 93.3(7) yes . .
O2 Cr7 O6 84.4(7) yes . .
O2 Cr7 O8 94.5(6) yes . .
O2 Cr7 O71 171.5(5) yes . .
O3 Cr7 O4 85.5(6) yes . .
O3 Cr7 O6 84.7(6) yes . .
O3 Cr7 O8 179.5(7) yes . .
O3 Cr7 O71 86.3(6) yes . .
O4 Cr7 O6 170.1(5) yes . .
O4 Cr7 O8 95.0(6) yes . .
O4 Cr7 O71 87.3(7) yes . .
O6 Cr7 O8 94.7(6) yes . .
O6 Cr7 O71 93.5(7) yes . .
O8 Cr7 O71 93.8(6) yes . .
O39 Cr8 O43 96.7(6) yes . .
O39 Cr8 O44 94.1(6) yes . .
O39 Cr8 O45 178.1(8) yes . .
O39 Cr8 O46 94.9(7) yes . .
O39 Cr8 O47 93.7(6) yes . .
O43 Cr8 O44 88.7(7) yes . .
O43 Cr8 O45 84.0(6) yes . .
O43 Cr8 O46 168.0(6) yes . .
O43 Cr8 O47 91.6(7) yes . .
O44 Cr8 O45 87.7(6) yes . .
O44 Cr8 O46 93.6(7) yes . .
O44 Cr8 O47 172.1(6) yes . .
O45 Cr8 O46 84.4(7) yes . .
O45 Cr8 O47 84.5(6) yes . .
O46 Cr8 O47 84.5(7) yes . .
O37 Cr9 O38 84.4(7) yes . .
O37 Cr9 O39 95.8(7) yes . .
O37 Cr9 O40 170.7(6) yes . .
O37 Cr9 O83 92.8(7) yes . .
O37 Cr9 O84 86.0(7) yes . .
O38 Cr9 O39 93.9(6) yes . .
O38 Cr9 O40 98.6(6) yes . .
O38 Cr9 O83 172.0(7) yes . .
O38 Cr9 O84 86.2(7) yes . .
O39 Cr9 O40 92.8(7) yes . .
O39 Cr9 O83 93.8(6) yes . .
O39 Cr9 O84 178.2(8) yes . .
O40 Cr9 O83 83.1(7) yes . .
O40 Cr9 O84 85.4(7) yes . .
O83 Cr9 O84 86.1(7) yes . .
O64 P1 O65 109.4(9) yes . .
O64 P1 O76 108.8(9) yes . .
O64 P1 O85 108.4(8) yes . .
O65 P1 O76 110.6(7) yes . .
O65 P1 O85 108.9(9) yes . .
O76 P1 O85 110.6(9) yes . .
Cr4 O1 C2 130.5(13) yes . .
Cr7 O2 C2 127.6(16) yes . .
Cr7 O4 C1 131.4(14) yes . .
Cr4 O5 C1 127.7(14) yes . .
Cr7 O6 C10 129.3(12) yes . .
Cr4 O8 Cr5 120.4(6) yes . .
Cr4 O8 Cr7 118.6(7) yes . .
Cr5 O8 Cr7 121.0(6) yes . .
Cr4 O9 C3 132.4(14) yes . .
Cr5 O10 C10 133.3(16) yes . .
Cr5 O11 C3 134.0(14) yes . .
Cr5 O13 C20 128.6(13) yes . .
Cr4 O14 C20 133.0(12) yes . .
Cr5 O15 C4 128.5(15) yes . .
W4 O16 W5 126.5(9) yes . .
W4 O18 W9 123.2(7) yes . .
W2 O19 W4 152.3(9) yes . .
W1 O20 W4 152.1(7) yes . .
W1 O22 W7 124.6(7) yes . .
W1 O24 W2 151.8(9) yes . .
W1 O25 W3 126.7(9) yes . .
W3 O26 W7 125.9(10) yes . .
W2 O29 W6 126.1(8) yes . .
W6 O30 W8 127.8(7) yes . .
W10 O31 W12 124.2(9) yes . .
W10 O32 W11 125.1(9) yes . .
W8 O33 W11 152.7(8) yes . .
W5 O34 W11 150.7(10) yes . .
W2 O36 W8 124.7(8) yes . .
Cr9 O37 C16 126.8(17) yes . .
Cr9 O38 C14 134.3(15) yes . .
Cr6 O39 Cr8 119.3(7) yes . .
Cr6 O39 Cr9 119.6(6) yes . .
Cr8 O39 Cr9 121.0(6) yes . .
Cr9 O40 C18 128.7(14) yes . .
Cr6 O41 C26 130.8(15) yes . .
Cr6 O42 C31 129.4(16) yes . .
Cr8 O43 C14 128.3(13) yes . .
Cr8 O44 C31 132.6(14) yes . .
Cr8 O46 C26 128.4(17) yes . .
Cr8 O47 C18 132.5(13) yes . .
Cr2 O49 C13 131.1(12) yes . .
Cr2 O50 C9 127.8(12) yes . .
Cr1 O51 C13 132.1(13) yes . .
Cr3 O53 C9 132.1(13) yes . .
Cr3 O54 C22 131.1(14) yes . .
Cr3 O56 C23 130.8(12) yes . .
Cr1 O57 C23 130.7(12) yes . .
Cr3 O58 C8 130.0(15) yes . .
Cr1 O59 Cr2 121.2(6) yes . .
Cr1 O59 Cr3 120.2(6) yes . .
Cr2 O59 Cr3 118.6(6) yes . .
Cr1 O60 C6 129.7(13) yes . .
Cr2 O61 C8 132.2(13) yes . .
W3 O62 W10 152.2(9) yes . .
W1 O64 W3 89.3(6) yes . .
W1 O64 W7 88.6(4) yes . .
W1 O64 P1 125.9(9) yes . .
W3 O64 W7 88.9(6) yes . .
W3 O64 P1 127.1(7) yes . .
W7 O64 P1 125.0(8) yes . .
W10 O65 W11 88.2(4) yes . .
W10 O65 W12 89.6(5) yes . .
W10 O65 P1 123.4(9) yes . .
W11 O65 W12 89.7(5) yes . .
W11 O65 P1 125.8(10) yes . .
W12 O65 P1 128.2(7) yes . .
W7 O66 W9 151.5(8) yes . .
W5 O67 W8 151.8(9) yes . .
W5 O68 W9 127.6(10) yes . .
Cr7 O71 C4 126.6(13) yes . .
Cr1 O72 C22 133.0(13) yes . .
Cr2 O73 C6 128.0(14) yes . .
W11 O74 W12 125.9(10) yes . .
W2 O76 W6 87.4(5) yes . .
W2 O76 W8 88.4(5) yes . .
W2 O76 P1 126.1(7) yes . .
W6 O76 W8 88.3(4) yes . .
W6 O76 P1 126.9(9) yes . .
W8 O76 P1 126.9(9) yes . .
W3 O78 W6 153.5(9) yes . .
W6 O79 W10 151.0(8) yes . .
Cr6 O81 C33 128.6(19) yes . .
Cr6 O82 C16 132.8(15) yes . .
Cr9 O83 C33 128.8(14) yes . .
W4 O85 W5 88.4(6) yes . .
W4 O85 W9 90.6(5) yes . .
W4 O85 P1 126.6(8) yes . .
W5 O85 W9 89.1(6) yes . .
W5 O85 P1 122.9(7) yes . .
W9 O85 P1 127.4(8) yes . .
W7 O86 W12 153.1(11) yes . .
W9 O88 W12 151.2(11) yes . .
O206 O207 O208 119(4) yes 1_655 1_655
O206 O207 O209 129(4) yes 1_655 1_655
O208 O207 O209 112(3) yes 1_655 1_655
O4 C1 O5 129(3) yes . .
O4 C1 C5 115.0(17) yes . .
O5 C1 C5 115.6(17) yes . .
O1 C2 O2 130(3) yes . .
O1 C2 C29 114.1(17) yes . .
O2 C2 C29 116.1(18) yes . .
O9 C3 O11 125(3) yes . .
O9 C3 C28 120.2(19) yes . .
O11 C3 C28 114.6(19) yes . .
O15 C4 O71 134(3) yes . .
O15 C4 C36 115.7(18) yes . .
O71 C4 C36 110.1(16) yes . .
F10 C5 F11 105(2) yes . .
F10 C5 F33 107.7(15) yes . .
F10 C5 C1 110.4(17) yes . .
F11 C5 F33 109.3(16) yes . .
F11 C5 C1 113.4(15) yes . .
F33 C5 C1 110(2) yes . .
O60 C6 O73 131(3) yes . .
O60 C6 C7 114.4(16) yes . .
O73 C6 C7 114.1(16) yes . .
F4 C7 F5 114(3) yes . .
F4 C7 F6 104.2(18) yes . .
F4 C7 C6 112.8(19) yes . .
F5 C7 F6 107(2) yes . .
F5 C7 C6 107.3(19) yes . .
F6 C7 C6 111(2) yes . .
O58 C8 O61 130(3) yes . .
O58 C8 C25 117.1(19) yes . .
O61 C8 C25 113.3(18) yes . .
O50 C9 O53 131(2) yes . .
O50 C9 C12 117.2(16) yes . .
O53 C9 C12 112.2(17) yes . .
O6 C10 O10 129(3) yes . .
O6 C10 C11 110.7(16) yes . .
O10 C10 C11 120(2) yes . .
F7 C11 F8 111.2(17) yes . .
F7 C11 F9 106.2(18) yes . .
F7 C11 C10 109.9(15) yes . .
F8 C11 F9 107.4(15) yes . .
F8 C11 C10 112.8(19) yes . .
F9 C11 C10 109.0(16) yes . .
F12 C12 F13 106.0(15) yes . .
F12 C12 F14 111(2) yes . .
F12 C12 C9 115(3) yes . .
F13 C12 F14 104(2) yes . .
F13 C12 C9 110.7(18) yes . .
F14 C12 C9 110.2(16) yes . .
O49 C13 O51 129(2) yes . .
O49 C13 C27 118.0(16) yes . .
O51 C13 C27 113.1(16) yes . .
O38 C14 O43 128(2) yes . .
O38 C14 C15 119.4(19) yes . .
O43 C14 C15 112.3(17) yes . .
F15 C15 F16 99.7(19) yes . .
F15 C15 F17 116.9(17) yes . .
F15 C15 C14 114(3) yes . .
F16 C15 F17 96(2) yes . .
F16 C15 C14 107.8(15) yes . .
F17 C15 C14 117.7(18) yes . .
O37 C16 O82 130(3) yes . .
O37 C16 C17 111(2) yes . .
O82 C16 C17 118(2) yes . .
F34 C17 F35 106(3) yes . .
F34 C17 F36 96(3) yes . .
F34 C17 C16 116(3) yes . .
F35 C17 F36 115(3) yes . .
F35 C17 C16 113(3) yes . .
F36 C17 C16 110(3) yes . .
O40 C18 O47 128(2) yes . .
O40 C18 C35 116.7(17) yes . .
O47 C18 C35 114.9(17) yes . .
F18 C19 F19 105(2) yes . .
F18 C19 F20 108.8(14) yes . .
F18 C19 C20 114.3(17) yes . .
F19 C19 F20 104.4(17) yes . .
F19 C19 C20 111.5(15) yes . .
F20 C19 C20 112(2) yes . .
O13 C20 O14 128.7(17) yes . .
O13 C20 C19 114.4(16) yes . .
O14 C20 C19 116.9(16) yes . .
F30 C21 F31 107(2) yes . .
F30 C21 F32 109.0(16) yes . .
F30 C21 C22 111(2) yes . .
F31 C21 F32 106(2) yes . .
F31 C21 C22 110.9(16) yes . .
F32 C21 C22 112(2) yes . .
O54 C22 O72 128(2) yes . .
O54 C22 C21 116.0(18) yes . .
O72 C22 C21 115.7(17) yes . .
O56 C23 O57 130.3(18) yes . .
O56 C23 C24 115.7(17) yes . .
O57 C23 C24 113.8(16) yes . .
F27 C24 F28 109.0(16) yes . .
F27 C24 F29 105(2) yes . .
F27 C24 C23 110(2) yes . .
F28 C24 F29 110(3) yes . .
F28 C24 C23 113(2) yes . .
F29 C24 C23 109.0(16) yes . .
F24 C25 F25 104.8(16) yes . .
F24 C25 F26 108(3) yes . .
F24 C25 C8 114(2) yes . .
F25 C25 F26 108(3) yes . .
F25 C25 C8 110(3) yes . .
F26 C25 C8 111.7(18) yes . .
O41 C26 O46 130(3) yes . .
O41 C26 C32 118.4(19) yes . .
O46 C26 C32 112(2) yes . .
F21 C27 F22 106.5(17) yes . .
F21 C27 F23 105(2) yes . .
F21 C27 C13 108.5(17) yes . .
F22 C27 F23 115(2) yes . .
F22 C27 C13 110(2) yes . .
F23 C27 C13 111.6(18) yes . .
F40 C28 F41 108.5(17) yes . .
F40 C28 F42 105(2) yes . .
F40 C28 C3 110(2) yes . .
F41 C28 F42 112(3) yes . .
F41 C28 C3 113(3) yes . .
F42 C28 C3 108.1(18) yes . .
F37 C29 F38 111(3) yes . .
F37 C29 F39 110.9(19) yes . .
F37 C29 C2 107.3(18) yes . .
F38 C29 F39 108.5(18) yes . .
F38 C29 C2 109.8(19) yes . .
F39 C29 C2 110(3) yes . .
F46 C30 F47 106.0(18) yes . .
F46 C30 F48 109.2(19) yes . .
F46 C30 C31 109(3) yes . .
F47 C30 F48 108(3) yes . .
F47 C30 C31 114.0(19) yes . .
F48 C30 C31 110.2(18) yes . .
O42 C31 O44 129(3) yes . .
O42 C31 C30 114.3(18) yes . .
O44 C31 C30 116.2(17) yes . .
F43 C32 F44 105(3) yes . .
F43 C32 F45 102(3) yes . .
F43 C32 C26 109(3) yes . .
F44 C32 F45 116(3) yes . .
F44 C32 C26 115(3) yes . .
F45 C32 C26 109(3) yes . .
O81 C33 O83 132(3) yes . .
O81 C33 C34 119(3) yes . .
O83 C33 C34 107(3) yes . .
F49 C34 F50 111(5) yes . .
F49 C34 F51 117(4) yes . .
F49 C34 C33 102(4) yes . .
F50 C34 F51 110(4) yes . .
F50 C34 C33 105(3) yes . .
F51 C34 C33 111(5) yes . .
F52 C35 F53 109(3) yes . .
F52 C35 F54 105.7(16) yes . .
F52 C35 C18 113(2) yes . .
F53 C35 F54 106(3) yes . .
F53 C35 C18 110.8(18) yes . .
F54 C35 C18 113(2) yes . .
F1A C36 F2A 108(3) yes . .
F1A C36 F3A 111(3) yes . .
F1A C36 C4 114.6(19) yes . .
F1B C36 F2B 104(3) yes . .
F1B C36 F3B 108(2) yes . .
F1B C36 C4 106.7(18) yes . .
F2A C36 F3A 103(2) yes . .
F2A C36 C4 113(2) yes . .
F2B C36 F3B 111(3) yes . .
F2B C36 C4 110(2) yes . .
F3A C36 C4 107(3) yes . .
F3B C36 C4 116(3) yes . .
O103 C101 C100 118(2) yes . .
O103 C101 C111 123(2) yes . .
C100 C101 C111 119.1(19) yes . .
O100 C102 C103 121(2) yes . .
O100 C102 C104 120.7(18) yes . .
C103 C102 C104 119(3) yes . .
O102 C105 C106 121.0(17) yes . .
O102 C105 C107 118.6(19) yes . .
C106 C105 C107 120(2) yes . .
O104 C109 C108 119(3) yes . .
O104 C109 C110 122(3) yes . .
C108 C109 C110 119(3) yes . .
O101 C113 C112 124(3) yes . .
O101 C113 C114 106(3) yes . .
C112 C113 C114 129(4) yes . .
O107 C115 C116 115(3) yes . .
O107 C115 C117 126(3) yes . .
C116 C115 C117 112(4) yes . .
O106 C118 C120 123(3) yes . .
O106 C118 C121 115(3) yes . .
C120 C118 C121 122(4) yes . .
O105 C119 C122 121(3) yes . .
O105 C119 C123 118(3) yes . .
C122 C119 C123 121(3) yes . .
Cl1 C200 Cl2 115(2) yes . .
Cl1 C200 Cl3 110.0(18) yes . .
Cl2 C200 Cl3 118(3) yes . .

loop_
_geom_bond_atom_site_label_1
_geom_bond_atom_site_label_2
_geom_bond_distance
_geom_bond_publ_flag
_geom_bond_site_symmetry_2
W1 O20 1.934(19) yes .
W1 O21 1.706(14) yes .
W1 O22 1.948(13) yes .
W1 O24 1.901(11) yes .
W1 O25 1.885(16) yes .
W1 O64 2.433(14) yes .
W2 O19 1.918(14) yes .
W2 O24 1.917(13) yes .
W2 O29 1.898(16) yes .
W2 O36 1.888(15) yes .
W2 O76 2.453(13) yes .
W2 O77 1.715(13) yes .
W3 O25 1.938(12) yes .
W3 O26 1.923(13) yes .
W3 O27 1.73(2) yes .
W3 O62 1.884(14) yes .
W3 O64 2.429(18) yes .
W3 O78 1.932(12) yes .
W4 O16 1.918(15) yes .
W4 O18 1.937(14) yes .
W4 O19 1.882(11) yes .
W4 O20 1.877(18) yes .
W4 O70 1.698(16) yes .
W4 O85 2.408(13) yes .
W5 O16 1.909(12) yes .
W5 O34 1.917(15) yes .
W5 O67 1.832(15) yes .
W5 O68 1.916(12) yes .
W5 O69 1.69(2) yes .
W5 O85 2.494(17) yes .
W6 O28 1.720(15) yes .
W6 O29 1.909(14) yes .
W6 O30 1.925(17) yes .
W6 O76 2.461(15) yes .
W6 O78 1.884(13) yes .
W6 O79 1.985(13) yes .
W7 O22 1.904(15) yes .
W7 O23 1.732(14) yes .
W7 O26 1.916(19) yes .
W7 O64 2.453(12) yes .
W7 O66 1.922(18) yes .
W7 O86 1.901(15) yes .
W8 O30 1.882(19) yes .
W8 O33 1.943(12) yes .
W8 O36 1.968(14) yes .
W8 O67 1.981(18) yes .
W8 O75 1.692(16) yes .
W8 O76 2.448(14) yes .
W9 O17 1.716(16) yes .
W9 O18 1.942(16) yes .
W9 O66 1.908(17) yes .
W9 O68 1.906(17) yes .
W9 O85 2.393(12) yes .
W9 O88 1.898(17) yes .
W10 O31 1.885(15) yes .
W10 O32 1.93(3) yes .
W10 O62 1.914(16) yes .
W10 O63 1.70(2) yes .
W10 O65 2.480(16) yes .
W10 O79 1.829(14) yes .
W11 O32 1.94(3) yes .
W11 O33 1.859(13) yes .
W11 O34 1.909(19) yes .
W11 O35 1.68(2) yes .
W11 O65 2.448(15) yes .
W11 O74 1.919(15) yes .
W12 O31 2.010(19) yes .
W12 O65 2.406(12) yes .
W12 O74 1.926(18) yes .
W12 O86 1.909(17) yes .
W12 O87 1.68(2) yes .
W12 O88 1.926(19) yes .
Cr1 O51 1.959(15) yes .
Cr1 O52 1.975(11) yes .
Cr1 O57 1.976(14) yes .
Cr1 O59 1.926(11) yes .
Cr1 O60 1.952(16) yes .
Cr1 O72 1.971(16) yes .
Cr2 O48 1.990(11) yes .
Cr2 O49 1.976(13) yes .
Cr2 O50 1.969(15) yes .
Cr2 O59 1.908(10) yes .
Cr2 O61 1.996(15) yes .
Cr2 O73 1.976(16) yes .
Cr3 O53 1.965(14) yes .
Cr3 O54 1.974(13) yes .
Cr3 O55 2.011(12) yes .
Cr3 O56 1.977(14) yes .
Cr3 O58 1.974(14) yes .
Cr3 O59 1.943(12) yes .
Cr4 O1 1.955(13) yes .
Cr4 O5 1.955(16) yes .
Cr4 O7 1.981(12) yes .
Cr4 O8 1.944(12) yes .
Cr4 O9 1.977(16) yes .
Cr4 O14 1.969(13) yes .
Cr5 O8 1.900(13) yes .
Cr5 O10 1.979(16) yes .
Cr5 O11 1.952(16) yes .
Cr5 O12 2.042(14) yes .
Cr5 O13 1.954(15) yes .
Cr5 O15 1.978(15) yes .
Cr6 O39 1.949(12) yes .
Cr6 O41 1.958(19) yes .
Cr6 O42 1.959(17) yes .
Cr6 O80 1.982(17) yes .
Cr6 O81 1.95(2) yes .
Cr6 O82 2.004(19) yes .
Cr7 O2 1.989(18) yes .
Cr7 O3 2.002(12) yes .
Cr7 O4 1.975(16) yes .
Cr7 O6 1.988(16) yes .
Cr7 O8 1.915(10) yes .
Cr7 O71 1.976(17) yes .
Cr8 O39 1.905(12) yes .
Cr8 O43 1.976(16) yes .
Cr8 O44 1.975(16) yes .
Cr8 O45 1.985(13) yes .
Cr8 O46 1.987(19) yes .
Cr8 O47 1.932(17) yes .
Cr9 O37 2.009(18) yes .
Cr9 O38 1.935(15) yes .
Cr9 O39 1.905(14) yes .
Cr9 O40 1.953(17) yes .
Cr9 O83 2.004(17) yes .
Cr9 O84 2.001(15) yes .
Cl1 C200 1.75(4) yes .
Cl2 C200 1.63(4) yes .
Cl3 C200 1.74(4) yes .
P1 O64 1.534(17) yes .
P1 O65 1.521(13) yes .
P1 O76 1.515(12) yes .
P1 O85 1.538(17) yes .
F1A C36 1.25(4) yes .
F1B C36 1.32(3) yes .
F2A C36 1.32(3) yes .
F2B C36 1.30(4) yes .
F3A C36 1.30(3) yes .
F3B C36 1.25(3) yes .
F4 C7 1.32(3) yes .
F5 C7 1.22(4) yes .
F6 C7 1.30(3) yes .
F7 C11 1.30(3) yes .
F8 C11 1.289(19) yes .
F9 C11 1.34(3) yes .
F10 C5 1.33(3) yes .
F11 C5 1.35(3) yes .
F12 C12 1.28(3) yes .
F13 C12 1.37(3) yes .
F14 C12 1.31(4) yes .
F15 C15 1.25(3) yes .
F16 C15 1.41(4) yes .
F17 C15 1.30(3) yes .
F18 C19 1.30(3) yes .
F19 C19 1.35(3) yes .
F20 C19 1.30(3) yes .
F21 C27 1.34(3) yes .
F22 C27 1.26(3) yes .
F23 C27 1.30(4) yes .
F24 C25 1.35(3) yes .
F25 C25 1.34(3) yes .
F26 C25 1.27(4) yes .
F27 C24 1.33(3) yes .
F28 C24 1.28(3) yes .
F29 C24 1.32(4) yes .
F30 C21 1.31(3) yes .
F31 C21 1.31(3) yes .
F32 C21 1.31(3) yes .
F33 C5 1.32(3) yes .
F34 C17 1.25(4) yes .
F35 C17 1.25(3) yes .
F36 C17 1.28(5) yes .
F37 C29 1.29(4) yes .
F38 C29 1.29(3) yes .
F39 C29 1.33(3) yes .
F40 C28 1.34(3) yes .
F41 C28 1.30(3) yes .
F42 C28 1.28(3) yes .
F43 C32 1.35(3) yes .
F44 C32 1.26(3) yes .
F45 C32 1.23(4) yes .
F46 C30 1.33(3) yes .
F47 C30 1.26(3) yes .
F48 C30 1.32(4) yes .
F49 C34 1.31(5) yes .
F50 C34 1.28(6) yes .
F51 C34 1.26(5) yes .
F52 C35 1.30(3) yes .
F53 C35 1.27(4) yes .
F54 C35 1.37(3) yes .
O1 C2 1.26(3) yes .
O2 C2 1.22(3) yes .
O4 C1 1.24(3) yes .
O5 C1 1.29(2) yes .
O6 C10 1.28(3) yes .
O9 C3 1.25(3) yes .
O10 C10 1.16(3) yes .
O11 C3 1.28(3) yes .
O13 C20 1.30(2) yes .
O14 C20 1.24(3) yes .
O15 C4 1.19(3) yes .
O37 C16 1.29(3) yes .
O38 C14 1.26(3) yes .
O40 C18 1.29(3) yes .
O41 C26 1.26(3) yes .
O42 C31 1.24(3) yes .
O43 C14 1.27(3) yes .
O44 C31 1.24(3) yes .
O46 C26 1.25(3) yes .
O47 C18 1.28(3) yes .
O49 C13 1.249(19) yes .
O50 C9 1.26(3) yes .
O51 C13 1.26(2) yes .
O53 C9 1.21(2) yes .
O54 C22 1.24(2) yes .
O56 C23 1.25(2) yes .
O57 C23 1.25(3) yes .
O58 C8 1.22(3) yes .
O60 C6 1.28(2) yes .
O61 C8 1.23(3) yes .
O71 C4 1.30(3) yes .
O72 C22 1.23(3) yes .
O73 C6 1.27(2) yes .
O81 C33 1.15(3) yes .
O82 C16 1.21(3) yes .
O83 C33 1.34(3) yes .
O100 C102 1.24(4) yes .
O101 C113 1.27(5) yes .
O102 C105 1.25(3) yes .
O103 C101 1.28(3) yes .
O104 C109 1.31(4) yes .
O105 C119 1.27(4) yes .
O106 C118 1.27(5) yes .
O107 C115 1.53(5) yes .
O206 O207 1.16(4) yes 1_455
O207 O208 1.53(6) yes 1_655
O207 O209 1.37(6) yes 1_655
C1 C5 1.53(4) yes .
C2 C29 1.60(4) yes .
C3 C28 1.52(4) yes .
C4 C36 1.59(4) yes .
C6 C7 1.57(4) yes .
C8 C25 1.51(4) yes .
C9 C12 1.55(4) yes .
C10 C11 1.55(4) yes .
C13 C27 1.56(4) yes .
C14 C15 1.50(4) yes .
C16 C17 1.52(5) yes .
C18 C35 1.54(4) yes .
C19 C20 1.50(3) yes .
C21 C22 1.54(4) yes .
C23 C24 1.55(4) yes .
C26 C32 1.55(5) yes .
C30 C31 1.57(4) yes .
C33 C34 1.72(7) yes .
C100 C101 1.48(4) yes .
C101 C111 1.51(3) yes .
C102 C103 1.50(3) yes .
C102 C104 1.48(3) yes .
C105 C106 1.48(4) yes .
C105 C107 1.49(3) yes .
C108 C109 1.50(5) yes .
C109 C110 1.56(4) yes .
C112 C113 1.38(5) yes .
C113 C114 1.56(5) yes .
C115 C116 1.54(5) yes .
C115 C117 1.29(4) yes .
C118 C120 1.49(4) yes .
C118 C121 1.50(5) yes .
C119 C122 1.49(4) yes .
C119 C123 1.49(4) yes .

loop_
_geom_contact_atom_site_label_1
_geom_contact_atom_site_label_2
_geom_contact_distance
_geom_contact_publ_flag
_geom_contact_site_symmetry_2
W1 O26 3.589(16) no .
W2 O30 3.551(15) no .
W3 O22 3.572(14) no .
W4 O68 3.532(15) no .
W6 O36 3.561(18) no .
W7 O25 3.543(13) no .
W8 O29 3.556(17) no .
W9 O16 3.534(13) no .
W11 O31 3.58(2) no .
Cr1 O49 3.386(12) no .
Cr1 O54 3.391(14) no .
Cr1 O56 3.390(12) no .
Cr1 O73 3.420(13) no .
Cr2 O51 3.372(13) no .
Cr2 O53 3.312(13) no .
Cr2 O58 3.390(13) no .
Cr2 O60 3.399(12) no .
Cr3 O50 3.395(11) no .
Cr3 O57 3.396(12) no .
Cr3 O61 3.324(13) no .
Cr3 O72 3.345(13) no .
Cr4 O2 3.391(14) no .
Cr4 O4 3.325(13) no .
Cr4 O11 3.338(15) no .
Cr4 O13 3.420(13) no .
Cr5 O6 3.364(12) no .
Cr5 O9 3.385(13) no .
Cr5 O14 3.345(13) no .
Cr5 O71 3.394(13) no .
Cr6 O37 3.445(17) no .
Cr6 O44 3.319(13) no .
Cr6 O46 3.407(15) no .
Cr6 O83 3.320(16) no .
Cr7 O1 3.297(12) no .
Cr7 O5 3.419(13) no .
Cr7 O10 3.344(15) no .
Cr7 O15 3.398(14) no .
Cr8 O38 3.321(15) no .
Cr8 O40 3.407(14) no .
Cr8 O41 3.352(15) no .
Cr8 O42 3.411(14) no .
Cr9 O43 3.418(13) no .
Cr9 O47 3.342(15) no .
Cr9 O81 3.452(18) no .
Cr9 O82 3.346(16) no .
P1 O19 3.371(15) no .
P1 O20 3.360(14) no .
P1 O24 3.350(14) no .
P1 O33 3.366(15) no .
P1 O34 3.37(3) no .
P1 O62 3.37(2) no .
P1 O66 3.374(12) no .
P1 O67 3.38(2) no .
P1 O78 3.359(18) no .
P1 O79 3.385(16) no .
P1 O86 3.382(16) no .
P1 O88 3.378(17) no .
F1A O15 3.14(4) no .
F1A O71 2.98(4) no .
F1B O15 2.65(4) no .
F1B O71 3.35(3) no .
F2A O15 3.36(3) no .
F2A O71 2.71(3) no .
F2B O15 3.41(4) no .
F2B O71 2.55(4) no .
F3A O15 2.52(4) no .
F3A O71 3.42(3) no .
F3B O15 2.98(3) no .
F3B O71 3.17(3) no .
F4 O60 3.49(3) no .
F4 O73 2.64(3) no .
F5 O60 2.87(3) no .
F5 O73 3.07(3) no .
F6 O60 2.68(3) no .
F6 O73 3.39(2) no .
F7 O6 2.91(3) no .
F7 O10 3.06(3) no .
F8 O6 2.66(3) no .
F8 O10 3.347(19) no .
F9 O6 3.44(3) no .
F9 O10 2.61(3) no .
F10 O4 2.78(3) no .
F10 O5 3.32(2) no .
F11 O4 3.50(2) no .
F11 O5 2.63(2) no .
F12 O50 3.34(2) no .
F12 O53 2.75(2) no .
F13 O50 2.62(2) no .
F13 O53 3.462(18) no .
F14 O50 3.21(3) no .
F14 O53 2.82(3) no .
F15 O38 2.85(3) no .
F15 O43 3.23(3) no .
F16 O38 2.76(3) no .
F16 O43 3.30(3) no .
F17 O38 3.50(2) no .
F17 O43 2.62(3) no .
F18 O13 3.49(2) no .
F18 O14 2.60(2) no .
F19 O13 2.77(3) no .
F19 O14 3.30(3) no .
F20 O13 2.808(18) no .
F20 O14 3.24(2) no .
F21 O49 2.58(3) no .
F21 O51 3.47(2) no .
F22 O49 3.279(18) no .
F22 O51 2.77(2) no .
F23 O49 3.21(3) no .
F23 O51 2.85(3) no .
F24 O58 3.468(19) no .
F24 O61 2.60(2) no .
F25 O58 2.66(3) no .
F25 O61 3.35(3) no .
F26 O58 2.92(3) no .
F26 O61 3.01(3) no .
F27 O56 2.622(19) no .
F27 O57 3.424(19) no .
F28 O56 3.430(18) no .
F28 O57 2.644(19) no .
F29 O56 2.99(3) no .
F29 O57 3.00(3) no .
F30 O54 2.66(3) no .
F30 O72 3.38(3) no .
F31 O54 2.98(3) no .
F31 O72 3.08(3) no .
F32 O54 3.44(2) no .
F32 O72 2.61(3) no .
F33 O4 2.77(2) no .
F33 O5 3.270(17) no .
F34 O37 2.55(4) no .
F34 O82 3.42(4) no .
F35 O37 3.14(3) no .
F35 O82 2.89(3) no .
F36 O37 3.20(4) no .
F36 O82 2.77(4) no .
F37 O1 2.93(3) no .
F37 O2 3.10(3) no .
F38 O1 3.46(2) no .
F38 O2 2.61(3) no .
F39 O1 2.70(2) no .
F39 O2 3.40(2) no .
F40 O9 2.69(2) no .
F40 O11 3.46(2) no .
F41 O9 3.44(3) no .
F41 O11 2.65(3) no .
F42 O9 2.97(3) no .
F42 O11 2.97(3) no .
F43 O41 2.65(4) no .
F43 O46 3.42(3) no .
F44 O41 3.43(3) no .
F44 O46 2.65(3) no .
F45 O41 2.97(4) no .
F45 O46 2.98(3) no .
F46 O42 2.92(3) no .
F46 O44 3.13(3) no .
F47 O42 3.44(2) no .
F47 O44 2.66(3) no .
F48 O42 2.69(3) no .
F48 O44 3.40(3) no .
F49 O81 2.61(4) no .
F49 O83 3.48(3) no .
F50 O81 3.06(4) no .
F50 O83 2.94(4) no .
F51 O81 3.47(3) no .
F51 O83 2.72(3) no .
F52 O40 3.43(2) no .
F52 O47 2.72(3) no .
F53 O40 3.11(3) no .
F53 O47 2.94(3) no .
F54 O40 2.68(3) no .
F54 O47 3.54(3) no .
O1 O4 3.31(2) no .
O1 C1 3.25(3) no .
O2 C10 3.59(3) no .
O4 C2 3.31(4) no .
O6 C4 3.51(3) no .
O8 C1 3.12(3) no .
O8 C2 3.15(3) no .
O8 C3 3.12(3) no .
O8 C4 3.04(3) no .
O8 C10 3.11(3) no .
O8 C20 3.20(2) no .
O9 C2 3.47(2) no .
O9 C20 3.52(3) no .
O10 C3 3.57(2) no .
O10 C4 3.52(4) no .
O11 O14 3.45(3) no .
O11 C10 3.55(2) no .
O11 C20 3.32(3) no .
O13 C4 3.57(2) no .
O14 C3 3.40(3) no .
O15 C10 3.53(3) no .
O19 O67 3.20(2) no .
O20 O66 3.21(2) no .
O24 O78 3.15(2) no .
O33 O79 3.20(3) no .
O34 O88 3.19(3) no .
O38 O47 3.55(3) no .
O38 C18 3.48(3) no .
O39 C14 3.16(3) no .
O39 C16 3.19(3) no .
O39 C18 3.09(3) no .
O39 C26 3.13(3) no .
O39 C31 3.13(3) no .
O39 C33 3.11(3) no .
O40 C14 3.59(3) no .
O40 C33 3.56(3) no .
O41 O44 3.48(3) no .
O41 C31 3.39(4) no .
O42 C16 3.59(3) no .
O42 C26 3.58(4) no .
O43 C18 3.54(3) no .
O44 C26 3.43(4) no .
O46 C18 3.57(3) no .
O47 C14 3.38(4) no .
O49 C6 3.56(3) no .
O50 C8 3.57(3) no .
O50 C13 3.60(2) no .
O51 C6 3.55(3) no .
O51 C22 3.57(3) no .
O53 O61 3.47(3) no .
O53 C8 3.35(3) no .
O54 C9 3.508(18) no .
O54 C23 3.50(3) no .
O56 O72 3.59(2) no .
O56 C22 3.51(3) no .
O57 C22 3.55(3) no .
O58 C9 3.53(3) no .
O59 C6 3.06(3) no .
O59 C8 3.15(3) no .
O59 C9 3.13(3) no .
O59 C13 3.13(3) no .
O59 C22 3.08(3) no .
O59 C23 3.18(2) no .
O60 C13 3.56(3) no .
O61 C9 3.42(3) no .
O62 O86 3.27(3) no .
O71 C1 3.55(3) no .
O71 C10 3.57(3) no .
O72 C13 3.59(2) no .
O72 C23 3.42(3) no .
O73 C13 3.56(3) no .
O81 C26 3.49(3) no .
O82 O83 3.44(3) no .
O82 C33 3.30(4) no .
O83 C16 3.38(4) no .
W2 F15 3.48(3) no 3_656
W3 F16 3.514(17) no .
Cl1 F2A 3.55(3) no .
Cl1 F35 3.52(3) no 1_554
Cl1 F49 3.47(3) no 1_554
Cl1 O3 3.486(17) no .
Cl1 O6 3.470(14) no .
Cl1 O71 3.535(15) no .
Cl1 O81 3.501(17) no 1_554
Cl1 O82 3.581(16) no 1_554
Cl1 C33 3.53(3) no 1_554
Cl2 F3B 3.40(4) no .
Cl2 F6 3.60(2) no 3_755
Cl2 F22 3.52(2) no 3_755
Cl2 O10 3.533(14) no .
Cl2 C10 3.45(2) no .
Cl3 F4 3.55(3) no 3_755
Cl3 F35 3.37(3) no 1_554
Cl3 F51 3.44(3) no 1_554
Cl3 O49 3.402(14) no 3_755
Cl3 O73 3.376(15) no 3_755
Cl3 C6 3.52(2) no 3_755
Cl3 C13 3.49(3) no 3_755
F1A F54 3.25(4) no 3_656
F1A O67 2.93(4) no .
F1A O69 3.20(3) no .
F1B F54 3.01(4) no 3_656
F1B O16 3.42(3) no .
F1B O67 3.49(4) no .
F1B O69 3.45(3) no .
F1B O210 3.17(4) no 3_755
F2A Cl1 3.55(3) no .
F2A F6 3.54(3) no 3_755
F2A F49 3.27(3) no 1_554
F2A C123 3.44(5) no .
F2A C200 3.44(6) no .
F2B O67 3.58(4) no .
F2B O75 3.46(5) no .
F2B C123 3.50(5) no .
F3A F6 3.33(3) no 3_755
F3A F53 3.53(4) no 3_656
F3A F54 3.16(5) no 3_656
F3A O210 3.47(4) no 3_755
F3B Cl2 3.40(4) no .
F3B F6 2.85(3) no 3_755
F3B F54 3.41(4) no 3_656
F3B C200 3.41(6) no .
F4 Cl3 3.55(3) no 3_755
F4 F50 2.79(4) no 1_654
F4 F51 2.61(3) no 3_756
F4 C119 3.34(3) no 1_655
F4 C122 3.30(3) no 1_655
F5 F45 2.90(3) no 1_654
F5 F50 3.38(3) no 1_654
F5 F53 3.27(3) no 1_654
F6 Cl2 3.60(2) no 3_755
F6 F2A 3.54(3) no 3_755
F6 F3A 3.33(3) no 3_755
F6 F3B 2.85(3) no 3_755
F6 F53 3.18(3) no 1_654
F6 C200 3.39(5) no 3_755
F7 F23 2.98(3) no .
F7 F31 2.96(3) no .
F7 F32 3.51(3) no .
F8 F22 3.15(2) no 3_755
F8 F35 2.98(2) no 1_554
F9 F22 3.059(18) no 3_755
F9 F23 3.40(3) no .
F9 O104 3.37(3) no 3_755
F9 C109 3.32(3) no 3_755
F10 O34 3.09(3) no .
F10 O35 3.13(3) no .
F10 O69 2.954(18) no .
F10 O205 3.39(4) no 4_554
F11 O34 3.06(3) no .
F11 O35 3.16(3) no .
F11 O69 3.312(19) no .
F11 C100 3.54(4) no 4_555
F11 C104 3.52(3) no .
F12 F27 3.54(3) no 4_555
F12 F29 3.03(3) no 4_555
F12 F44 3.01(3) no 4_654
F12 O201 3.36(3) no 1_655
F12 C117 2.92(4) no 1_655
F13 F40 2.94(3) no .
F13 F42 3.57(3) no .
F13 C106 3.45(3) no 1_655
F13 C114 3.21(5) no 1_655
F13 C116 3.53(3) no 1_655
F14 F27 3.26(3) no 4_555
F14 F37 3.28(3) no .
F14 F40 3.32(3) no .
F14 F42 3.18(3) no .
F15 W2 3.48(3) no 3_656
F15 F16 3.28(3) no 3_656
F15 O24 3.03(3) no 3_656
F15 O29 3.14(3) no 3_656
F15 O77 2.94(4) no 3_656
F15 C107 3.59(3) no .
F16 W3 3.514(17) no .
F16 F15 3.28(3) no 3_656
F16 O25 3.10(3) no .
F16 O27 3.13(2) no .
F16 O78 2.92(3) no .
F16 C107 3.13(3) no 3_656
F17 O27 3.536(18) no .
F17 O28 2.97(3) no .
F17 O78 3.22(3) no .
F17 C107 3.58(3) no .
F17 C112 3.15(4) no .
F18 O68 3.44(3) no .
F18 O100 3.31(2) no .
F18 C102 2.99(3) no .
F18 C103 3.54(3) no .
F18 C104 3.08(3) no .
F19 O16 2.87(3) no .
F19 O18 3.39(3) no .
F19 O68 3.14(3) no .
F19 O69 3.45(2) no .
F19 O210 3.30(4) no 3_755
F20 O70 2.71(3) no 3_756
F20 O206 3.52(5) no 1_655
F20 O207 3.42(5) no .
F20 O208 3.54(5) no 1_655
F20 O210 3.56(4) no 1_556
F21 F34 3.22(3) no 3_756
F21 F35 3.30(3) no 3_756
F22 Cl2 3.52(2) no 3_755
F22 F8 3.15(2) no 3_755
F22 F9 3.059(18) no 3_755
F22 F35 3.12(3) no 3_756
F23 F7 2.98(3) no .
F23 F9 3.40(3) no .
F23 F42 3.25(3) no .
F24 F46 3.13(2) no 4_654
F24 F47 3.56(3) no 4_654
F24 O107 3.57(4) no 1_655
F24 C115 3.22(5) no 1_655
F24 C117 3.49(4) no 1_655
F24 C122 3.52(4) no 1_655
F25 F46 3.57(3) no 4_654
F25 F47 3.05(3) no 4_654
F25 O44 3.46(2) no 4_654
F25 O101 3.25(3) no 4_654
F25 O201 3.59(4) no 1_655
F25 C112 3.46(4) no 4_654
F25 C113 3.24(4) no 4_654
F25 C117 3.46(4) no 1_655
F26 F43 3.37(4) no 1_654
F26 F45 3.60(3) no 1_654
F26 C114 3.56(5) no 4_654
F27 F12 3.54(3) no 4_554
F27 F14 3.26(3) no 4_554
F27 O103 3.15(3) no .
F27 O202 3.42(3) no 4_654
F28 F39 3.296(19) no 4_554
F28 O103 3.31(3) no .
F28 O211 3.42(5) no .
F28 C103 3.18(3) no 1_554
F28 C111 3.52(3) no .
F29 F12 3.03(3) no 4_554
F29 F44 3.32(3) no 1_654
F30 F37 3.57(3) no .
F30 F38 3.50(3) no .
F30 O100 3.27(3) no 4_554
F30 C100 3.47(3) no .
F30 C102 3.14(3) no 4_554
F30 C104 3.05(3) no 4_554
F30 C121 3.33(6) no .
F31 F7 2.96(3) no .
F31 F37 3.02(3) no .
F32 F7 3.51(3) no .
F32 O23 3.586(19) no 1_554
F32 C100 3.37(3) no .
F32 C101 3.41(3) no .
F32 C108 3.48(4) no .
F32 C121 3.36(6) no .
F33 O87 3.28(4) no 4_554
F33 C100 3.28(3) no 4_555
F34 F21 3.22(3) no 3_756
F34 O22 3.58(4) no .
F34 O25 3.34(3) no .
F34 C107 3.56(3) no 3_656
F35 Cl1 3.52(3) no 1_556
F35 Cl3 3.37(3) no 1_556
F35 F8 2.98(2) no 1_556
F35 F21 3.30(3) no 3_756
F35 F22 3.12(3) no 3_756
F36 O22 3.31(4) no .
F36 O23 3.39(4) no .
F36 O25 3.52(3) no .
F36 O26 2.77(4) no .
F36 C120 3.25(4) no 1_556
F37 F14 3.28(3) no .
F37 F30 3.57(3) no .
F37 F31 3.02(3) no .
F37 C103 3.26(4) no 4_554
F38 F30 3.50(3) no .
F38 O74 3.46(3) no 4_554
F38 O87 3.05(4) no 4_554
F38 O88 3.41(3) no 4_554
F38 C104 3.37(4) no 4_554
F38 C121 2.84(4) no .
F39 F28 3.296(19) no 4_555
F39 O17 3.34(3) no 4_554
F39 O87 3.16(4) no 4_554
F39 O88 3.33(2) no 4_554
F39 O103 3.42(2) no 4_555
F39 C101 3.20(3) no 4_555
F39 C103 3.48(4) no 4_554
F39 C111 3.42(3) no 4_555
F40 F13 2.94(3) no .
F40 F14 3.32(3) no .
F40 O202 3.12(3) no 1_655
F40 O206 2.98(4) no 1_655
F41 O21 3.13(2) no 3_756
F41 O206 3.30(4) no 1_655
F41 C106 3.30(4) no 1_655
F41 C110 3.53(4) no 3_755
F42 F13 3.57(3) no .
F42 F14 3.18(3) no .
F42 F23 3.25(3) no .
F43 F26 3.37(4) no 1_456
F43 O63 3.42(3) no 4_555
F43 O107 3.40(5) no 4_555
F44 F12 3.01(3) no 4_455
F44 F29 3.32(3) no 1_456
F44 O201 3.27(3) no 4_555
F44 C117 3.24(3) no 4_555
F45 F5 2.90(3) no 1_456
F45 F26 3.60(3) no 1_456
F46 F24 3.13(2) no 4_455
F46 F25 3.57(3) no 4_455
F46 O35 3.44(3) no 4_555
F46 O107 3.18(5) no 4_555
F47 F24 3.56(3) no 4_455
F47 F25 3.05(3) no 4_455
F47 O27 3.36(2) no .
F47 O62 3.22(3) no .
F47 O63 3.11(3) no .
F47 C112 3.04(3) no .
F48 O26 3.27(3) no .
F48 O27 3.140(19) no .
F48 O62 3.11(3) no .
F48 C120 3.30(3) no 1_556
F49 Cl1 3.47(3) no 1_556
F49 F2A 3.27(3) no 1_556
F49 C122 3.43(5) no 1_556
F49 C123 3.43(5) no 1_556
F50 F4 2.79(4) no 1_456
F50 F5 3.38(3) no 1_456
F50 F51 3.49(4) no 3_657
F50 C7 3.53(4) no 1_456
F51 Cl3 3.44(3) no 1_556
F51 F4 2.61(3) no 3_756
F51 F50 3.49(4) no 3_657
F52 O19 3.60(2) no 3_656
F52 O77 3.20(3) no 3_656
F52 O208 3.40(4) no .
F53 F3A 3.53(4) no 3_656
F53 F5 3.27(3) no 1_456
F53 F6 3.18(3) no 1_456
F54 F1A 3.25(4) no 3_656
F54 F1B 3.01(4) no 3_656
F54 F3A 3.16(5) no 3_656
F54 F3B 3.41(4) no 3_656
F54 O36 3.02(3) no 3_656
F54 O77 3.26(3) no 3_656
F54 C123 3.41(3) no 3_656
O1 O87 3.46(3) no 4_554
O1 O103 3.364(17) no 4_555
O1 C100 3.48(4) no 4_555
O2 O87 2.96(3) no 4_554
O3 Cl1 3.486(17) no .
O3 O106 2.71(3) no .
O3 O204 2.72(4) no .
O4 O87 3.14(3) no 4_554
O5 O69 3.10(3) no .
O5 C100 3.38(3) no 4_555
O6 Cl1 3.470(14) no .
O7 O100 2.654(19) no .
O7 O103 2.701(18) no 4_555
O7 C100 3.60(3) no 4_555
O7 C101 3.56(3) no 4_555
O7 C102 3.57(3) no .
O9 O206 3.02(3) no 1_655
O10 Cl2 3.533(14) no .
O10 O104 3.48(3) no 3_755
O11 O206 3.41(3) no 1_655
O12 O104 2.70(3) no 3_755
O12 O200 2.63(3) no 3_755
O12 C109 3.48(4) no 3_755
O12 C110 3.49(5) no 3_755
O14 O69 3.60(3) no .
O14 O100 3.406(17) no .
O14 O206 3.33(4) no 1_655
O14 C104 3.59(3) no .
O16 F1B 3.42(3) no .
O16 F19 2.87(3) no .
O16 O210 3.41(5) no 3_755
O17 F39 3.34(3) no 4_555
O17 O203 3.47(3) no 1_556
O17 C111 3.20(3) no 1_556
O18 F19 3.39(3) no .
O18 O200 2.89(2) no 1_556
O19 F52 3.60(2) no 3_656
O21 F41 3.13(2) no 3_756
O21 C106 3.56(3) no 3_656
O21 C107 3.45(3) no 3_656
O22 F34 3.58(4) no .
O22 F36 3.31(4) no .
O22 C110 3.39(3) no 1_556
O23 F32 3.586(19) no 1_556
O23 F36 3.39(4) no .
O23 C100 3.42(3) no 1_556
O23 C108 3.53(4) no 1_556
O23 C111 3.25(3) no 1_556
O24 F15 3.03(3) no 3_656
O25 F16 3.10(3) no .
O25 F34 3.34(3) no .
O25 F36 3.52(3) no .
O26 F36 2.77(4) no .
O26 F48 3.27(3) no .
O27 F16 3.13(2) no .
O27 F17 3.536(18) no .
O27 F47 3.36(2) no .
O27 F48 3.140(19) no .
O27 O38 3.52(3) no .
O27 O42 3.47(3) no .
O27 O43 3.23(3) no .
O27 O44 3.22(3) no .
O27 C14 3.17(3) no .
O27 C15 3.52(3) no .
O27 C30 3.33(3) no .
O27 C31 3.03(3) no .
O28 F17 2.97(3) no .
O28 O102 3.448(19) no .
O28 C105 3.10(2) no .
O28 C106 3.45(3) no .
O28 C107 3.38(3) no .
O28 C112 3.44(4) no .
O28 C116 3.24(3) no .
O29 F15 3.14(3) no 3_656
O30 C116 3.40(3) no .
O31 O204 3.22(4) no 4_555
O34 F10 3.09(3) no .
O34 F11 3.06(3) no .
O35 F10 3.13(3) no .
O35 F11 3.16(3) no .
O35 F46 3.44(3) no 4_554
O35 C5 3.59(4) no .
O35 C118 3.35(4) no 4_555
O35 C120 3.33(4) no 4_555
O36 F54 3.02(3) no 3_656
O37 O102 3.53(2) no 3_656
O38 O27 3.52(3) no .
O38 O77 3.01(2) no 3_656
O38 C107 3.47(3) no 3_656
O40 O77 2.913(19) no 3_656
O42 O27 3.47(3) no .
O43 O27 3.23(3) no .
O43 O77 3.51(2) no 3_656
O44 F25 3.46(2) no 4_455
O44 O27 3.22(3) no .
O45 O101 2.78(3) no .
O45 O201 2.61(3) no 4_555
O45 O208 3.46(5) no .
O46 O201 3.22(2) no 4_555
O47 O77 3.25(2) no 3_656
O48 O102 2.68(2) no 1_655
O48 O105 2.71(3) no 1_655
O48 C116 3.52(3) no 1_655
O49 Cl3 3.402(14) no 3_755
O50 C116 3.50(2) no 1_655
O50 C117 3.21(3) no 1_655
O52 O104 2.76(3) no .
O52 O203 2.54(3) no .
O52 C111 3.48(3) no .
O53 O201 3.18(2) no 1_655
O53 C117 3.12(3) no 1_655
O54 O100 3.273(18) no 4_554
O54 O103 3.274(17) no .
O55 O100 2.74(2) no 4_554
O55 O201 2.882(19) no 1_655
O55 O202 2.54(3) no 4_654
O56 O103 3.098(18) no .
O56 O202 3.27(3) no 4_654
O57 O103 3.29(2) no .
O57 O203 3.50(3) no .
O57 C111 3.54(3) no .
O58 O201 3.43(3) no 1_655
O58 C117 3.45(3) no 1_655
O61 C115 3.52(4) no 1_655
O61 C117 3.18(3) no 1_655
O62 F47 3.22(3) no .
O62 F48 3.11(3) no .
O63 F43 3.42(3) no 4_554
O63 F47 3.11(3) no .
O63 O204 3.45(4) no 4_555
O63 C112 3.52(5) no .
O66 C111 3.42(2) no 1_556
O67 F1A 2.93(4) no .
O67 F1B 3.49(4) no .
O67 F2B 3.58(4) no .
O68 F18 3.44(3) no .
O68 F19 3.14(3) no .
O68 C104 3.19(3) no .
O69 F1A 3.20(3) no .
O69 F1B 3.45(3) no .
O69 F10 2.954(18) no .
O69 F11 3.312(19) no .
O69 F19 3.45(2) no .
O69 O5 3.10(3) no .
O69 O14 3.60(3) no .
O69 C1 3.09(3) no .
O69 C5 3.28(3) no .
O69 C20 3.50(3) no .
O70 F20 2.71(3) no 3_756
O70 O209 3.57(5) no 3_656
O70 O210 3.17(5) no 3_755
O71 Cl1 3.535(15) no .
O72 O103 3.331(18) no .
O72 C101 3.44(3) no .
O72 C111 3.45(2) no .
O73 Cl3 3.376(15) no 3_755
O73 O105 3.580(19) no 1_655
O74 F38 3.46(3) no 4_555
O74 C121 3.57(6) no 4_555
O75 F2B 3.46(5) no .
O75 O105 3.42(3) no .
O75 C119 3.05(3) no .
O75 C122 3.14(3) no .
O75 C123 3.29(3) no .
O77 F15 2.94(4) no 3_656
O77 F52 3.20(3) no 3_656
O77 F54 3.26(3) no 3_656
O77 O38 3.01(2) no 3_656
O77 O40 2.913(19) no 3_656
O77 O43 3.51(2) no 3_656
O77 O47 3.25(2) no 3_656
O77 C14 3.01(3) no 3_656
O77 C15 3.44(4) no 3_656
O77 C18 2.79(3) no 3_656
O77 C35 3.23(4) no 3_656
O78 F16 2.92(3) no .
O78 F17 3.22(3) no .
O80 O106 2.57(4) no 1_556
O80 O204 2.86(4) no 1_556
O80 C118 3.48(5) no 1_556
O81 Cl1 3.501(17) no 1_556
O82 Cl1 3.581(16) no 1_556
O82 O106 3.55(3) no 1_556
O84 O102 2.66(3) no 3_656
O84 O105 2.68(3) no 3_656
O84 C105 3.54(3) no 3_656
O87 F33 3.28(4) no 4_555
O87 F38 3.05(4) no 4_555
O87 F39 3.16(4) no 4_555
O87 O1 3.46(3) no 4_555
O87 O2 2.96(3) no 4_555
O87 O4 3.14(3) no 4_555
O87 C1 3.59(4) no 4_555
O87 C2 2.93(4) no 4_555
O87 C29 3.22(4) no 4_555
O87 C100 3.50(3) no 1_556
O88 F38 3.41(3) no 4_555
O88 F39 3.33(2) no 4_555
O100 F18 3.31(2) no .
O100 F30 3.27(3) no 4_555
O100 O7 2.654(19) no .
O100 O14 3.406(17) no .
O100 O54 3.273(18) no 4_555
O100 O55 2.74(2) no 4_555
O101 F25 3.25(3) no 4_455
O101 O45 2.78(3) no .
O101 O202 2.75(3) no .
O102 O28 3.448(19) no .
O102 O37 3.53(2) no 3_656
O102 O48 2.68(2) no 1_455
O102 O84 2.66(3) no 3_656
O103 F27 3.15(3) no .
O103 F28 3.31(3) no .
O103 F39 3.42(2) no 4_554
O103 O1 3.364(17) no 4_554
O103 O7 2.701(18) no 4_554
O103 O54 3.274(17) no .
O103 O56 3.098(18) no .
O103 O57 3.29(2) no .
O103 O72 3.331(18) no .
O103 C22 3.15(3) no .
O103 C23 2.88(3) no .
O103 C24 3.27(4) no .
O104 F9 3.37(3) no 3_755
O104 O10 3.48(3) no 3_755
O104 O12 2.70(3) no 3_755
O104 O52 2.76(3) no .
O105 O48 2.71(3) no 1_455
O105 O73 3.580(19) no 1_455
O105 O75 3.42(3) no .
O105 O84 2.68(3) no 3_656
O106 O3 2.71(3) no .
O106 O80 2.57(4) no 1_554
O106 O82 3.55(3) no 1_554
O107 F24 3.57(4) no 1_455
O107 F43 3.40(5) no 4_554
O107 F46 3.18(5) no 4_554
O107 C26 3.51(4) no 4_554
O200 O12 2.63(3) no 3_755
O200 O18 2.89(2) no 1_554
O200 O203 2.82(3) no .
O200 O210 2.56(5) no .
O201 F12 3.36(3) no 1_455
O201 F25 3.59(4) no 1_455
O201 F44 3.27(3) no 4_554
O201 O45 2.61(3) no 4_554
O201 O46 3.22(2) no 4_554
O201 O53 3.18(2) no 1_455
O201 O55 2.882(19) no 1_455
O201 O58 3.43(3) no 1_455
O201 C117 2.81(3) no .
O202 F27 3.42(3) no 4_455
O202 F40 3.12(3) no 1_455
O202 O55 2.54(3) no 4_455
O202 O56 3.27(3) no 4_455
O202 O101 2.75(3) no .
O202 O206 2.93(4) no .
O202 O207 3.38(5) no 1_455
O202 O208 3.58(5) no .
O202 C114 3.42(7) no .
O203 O17 3.47(3) no 1_554
O203 O52 2.54(3) no .
O203 O57 3.50(3) no .
O203 O200 2.82(3) no .
O203 O211 2.43(7) no .
O204 O3 2.72(4) no .
O204 O31 3.22(4) no 4_554
O204 O63 3.45(4) no 4_554
O204 O80 2.86(4) no 1_554
O204 O205 1.99(7) no 4_554
O205 F10 3.39(4) no 4_555
O205 O204 1.99(7) no 4_555
O206 F20 3.52(5) no 1_455
O206 F40 2.98(4) no 1_455
O206 F41 3.30(4) no 1_455
O206 O9 3.02(3) no 1_455
O206 O11 3.41(3) no 1_455
O206 O14 3.33(4) no 1_455
O206 O202 2.93(4) no .
O206 C3 2.87(3) no 1_455
O206 C20 3.48(4) no 1_455
O206 C28 3.20(5) no 1_455
O207 F20 3.42(5) no .
O207 O202 3.38(5) no 1_655
O208 F20 3.54(5) no 1_455
O208 F52 3.40(4) no .
O208 O45 3.46(5) no .
O208 O202 3.58(5) no .
O209 O70 3.57(5) no 3_656
O210 F1B 3.17(4) no 3_755
O210 F3A 3.47(4) no 3_755
O210 F19 3.30(4) no 3_755
O210 F20 3.56(4) no 1_554
O210 O16 3.41(5) no 3_755
O210 O70 3.17(5) no 3_755
O210 O200 2.56(5) no .
O211 F28 3.42(5) no .
O211 O203 2.43(7) no .
C1 O69 3.09(3) no .
C1 O87 3.59(4) no 4_554
C1 C100 3.60(4) no 4_555
C2 O87 2.93(4) no 4_554
C3 O206 2.87(3) no 1_655
C5 O35 3.59(4) no .
C5 O69 3.28(3) no .
C6 Cl3 3.52(2) no 3_755
C7 F50 3.53(4) no 1_654
C8 C117 3.09(3) no 1_655
C9 C117 2.92(3) no 1_655
C10 Cl2 3.45(2) no .
C12 C117 3.30(4) no 1_655
C13 Cl3 3.49(3) no 3_755
C14 O27 3.17(3) no .
C14 O77 3.01(3) no 3_656
C15 O27 3.52(3) no .
C15 O77 3.44(4) no 3_656
C18 O77 2.79(3) no 3_656
C20 O69 3.50(3) no .
C20 O206 3.48(4) no 1_655
C22 O103 3.15(3) no .
C22 C101 3.47(3) no .
C23 O103 2.88(3) no .
C24 O103 3.27(4) no .
C25 C117 3.53(4) no 1_655
C26 O107 3.51(4) no 4_555
C28 O206 3.20(5) no 1_655
C29 O87 3.22(4) no 4_554
C30 O27 3.33(3) no .
C31 O27 3.03(3) no .
C33 Cl1 3.53(3) no 1_556
C35 O77 3.23(4) no 3_656
C100 F11 3.54(4) no 4_554
C100 F30 3.47(3) no .
C100 F32 3.37(3) no .
C100 F33 3.28(3) no 4_554
C100 O1 3.48(4) no 4_554
C100 O5 3.38(3) no 4_554
C100 O7 3.60(3) no 4_554
C100 O23 3.42(3) no 1_554
C100 O87 3.50(3) no 1_554
C100 C1 3.60(4) no 4_554
C101 F32 3.41(3) no .
C101 F39 3.20(3) no 4_554
C101 O7 3.56(3) no 4_554
C101 O72 3.44(3) no .
C101 C22 3.47(3) no .
C102 F18 2.99(3) no .
C102 F30 3.14(3) no 4_555
C102 O7 3.57(3) no .
C103 F18 3.54(3) no .
C103 F28 3.18(3) no 1_556
C103 F37 3.26(4) no 4_555
C103 F39 3.48(4) no 4_555
C104 F11 3.52(3) no .
C104 F18 3.08(3) no .
C104 F30 3.05(3) no 4_555
C104 F38 3.37(4) no 4_555
C104 O14 3.59(3) no .
C104 O68 3.19(3) no .
C105 O28 3.10(2) no .
C105 O84 3.54(3) no 3_656
C106 F13 3.45(3) no 1_455
C106 F41 3.30(4) no 1_455
C106 O21 3.56(3) no 3_656
C106 O28 3.45(3) no .
C107 F15 3.59(3) no .
C107 F16 3.13(3) no 3_656
C107 F17 3.58(3) no .
C107 F34 3.56(3) no 3_656
C107 O21 3.45(3) no 3_656
C107 O28 3.38(3) no .
C107 O38 3.47(3) no 3_656
C108 F32 3.48(4) no .
C108 O23 3.53(4) no 1_554
C109 F9 3.32(3) no 3_755
C109 O12 3.48(4) no 3_755
C110 F41 3.53(4) no 3_755
C110 O12 3.49(5) no 3_755
C110 O22 3.39(3) no 1_554
C111 F28 3.52(3) no .
C111 F39 3.42(3) no 4_554
C111 O17 3.20(3) no 1_554
C111 O23 3.25(3) no 1_554
C111 O52 3.48(3) no .
C111 O57 3.54(3) no .
C111 O66 3.42(2) no 1_554
C111 O72 3.45(2) no .
C112 F17 3.15(4) no .
C112 F25 3.46(4) no 4_455
C112 F47 3.04(3) no .
C112 O28 3.44(4) no .
C112 O63 3.52(5) no .
C113 F25 3.24(4) no 4_455
C114 F13 3.21(5) no 1_455
C114 F26 3.56(5) no 4_455
C114 O202 3.42(7) no .
C115 F24 3.22(5) no 1_455
C115 O61 3.52(4) no 1_455
C116 F13 3.53(3) no 1_455
C116 O28 3.24(3) no .
C116 O30 3.40(3) no .
C116 O48 3.52(3) no 1_455
C116 O50 3.50(2) no 1_455
C117 F12 2.92(4) no 1_455
C117 F24 3.49(4) no 1_455
C117 F25 3.46(4) no 1_455
C117 F44 3.24(3) no 4_554
C117 O50 3.21(3) no 1_455
C117 O53 3.12(3) no 1_455
C117 O58 3.45(3) no 1_455
C117 O61 3.18(3) no 1_455
C117 O201 2.81(3) no .
C117 C8 3.09(3) no 1_455
C117 C9 2.92(3) no 1_455
C117 C12 3.30(4) no 1_455
C117 C25 3.53(4) no 1_455
C118 O35 3.35(4) no 4_554
C118 O80 3.48(5) no 1_554
C119 F4 3.34(3) no 1_455
C119 O75 3.05(3) no .
C120 F36 3.25(4) no 1_554
C120 F48 3.30(3) no 1_554
C120 O35 3.33(4) no 4_554
C121 F30 3.33(6) no .
C121 F32 3.36(6) no .
C121 F38 2.84(4) no .
C121 O74 3.57(6) no 4_554
C122 F4 3.30(3) no 1_455
C122 F24 3.52(4) no 1_455
C122 F49 3.43(5) no 1_554
C122 O75 3.14(3) no .
C123 F2A 3.44(5) no .
C123 F2B 3.50(5) no .
C123 F49 3.43(5) no 1_554
C123 F54 3.41(3) no 3_656
C123 O75 3.29(3) no .
C200 F2A 3.44(6) no .
C200 F3B 3.41(6) no .
C200 F6 3.39(5) no 3_755

loop_
_geom_torsion_atom_site_label_1
_geom_torsion_atom_site_label_2
_geom_torsion_atom_site_label_3
_geom_torsion_atom_site_label_4
_geom_torsion
_geom_torsion_publ_flag
O21 W1 O20 W4 129.3(17) no
O20 W1 O22 W7 84.7(12) no
O22 W1 O20 W4 -130.6(18) no
O20 W1 O24 W2 -22.3(16) no
O24 W1 O20 W4 25.7(17) no
O20 W1 O25 W3 -6.4(16) no
O25 W1 O20 W4 -53(3) no
O20 W1 O64 W3 180.0(5) no
O20 W1 O64 W7 -91.1(6) no
O20 W1 O64 P1 42.5(9) no
O64 W1 O20 W4 -57.2(17) no
O21 W1 O22 W7 -171.7(11) no
O21 W1 O24 W2 -125.4(16) no
O21 W1 O25 W3 170.9(7) no
O22 W1 O24 W2 53(3) no
O24 W1 O22 W7 9(3) no
O22 W1 O25 W3 71.1(8) no
O25 W1 O22 W7 -71.1(12) no
O22 W1 O64 W3 -89.9(7) no
O22 W1 O64 W7 -1.0(7) no
O22 W1 O64 P1 132.7(11) no
O64 W1 O22 W7 1.5(10) no
O24 W1 O25 W3 -84.7(8) no
O25 W1 O24 W2 133.4(16) no
O24 W1 O64 W3 93.4(6) no
O24 W1 O64 W7 -177.6(7) no
O24 W1 O64 P1 -44.0(10) no
O64 W1 O24 W2 61.1(16) no
O25 W1 O64 W3 1.6(4) no
O25 W1 O64 W7 90.5(6) no
O25 W1 O64 P1 -135.9(10) no
O64 W1 O25 W3 -2.5(6) no
O19 W2 O24 W1 22.6(16) no
O24 W2 O19 W4 -26.5(17) no
O19 W2 O29 W6 13(3) no
O29 W2 O19 W4 45(3) no
O19 W2 O36 W8 -85.4(10) no
O36 W2 O19 W4 129.4(17) no
O19 W2 O76 W6 -177.1(6) no
O19 W2 O76 W8 94.5(6) no
O19 W2 O76 P1 -41.8(12) no
O76 W2 O19 W4 55.6(16) no
O77 W2 O19 W4 -127.9(17) no
O24 W2 O29 W6 84.5(10) no
O29 W2 O24 W1 -134.8(16) no
O24 W2 O36 W8 -4(3) no
O36 W2 O24 W1 -60(3) no
O24 W2 O76 W6 -90.5(6) no
O24 W2 O76 W8 -178.9(6) no
O24 W2 O76 P1 44.8(12) no
O76 W2 O24 W1 -61.1(15) no
O77 W2 O24 W1 122.7(16) no
O29 W2 O36 W8 70.9(10) no
O36 W2 O29 W6 -72.0(10) no
O29 W2 O76 W6 -1.4(5) no
O29 W2 O76 W8 -89.8(6) no
O29 W2 O76 P1 133.9(13) no
O76 W2 O29 W6 2.2(8) no
O77 W2 O29 W6 -174.0(10) no
O36 W2 O76 W6 90.2(6) no
O36 W2 O76 W8 1.8(6) no
O36 W2 O76 P1 -134.5(13) no
O76 W2 O36 W8 -2.7(9) no
O77 W2 O36 W8 173.4(10) no
O25 W3 O26 W7 66.8(10) no
O26 W3 O25 W1 -70.1(9) no
O27 W3 O25 W1 -172.7(7) no
O25 W3 O62 W10 47(3) no
O62 W3 O25 W1 13.0(16) no
O25 W3 O64 W1 -1.6(4) no
O25 W3 O64 W7 -90.2(5) no
O25 W3 O64 P1 135.1(10) no
O64 W3 O25 W1 2.5(6) no
O25 W3 O78 W6 -131(2) no
O78 W3 O25 W1 84.5(9) no
O27 W3 O26 W7 168.1(9) no
O26 W3 O62 W10 129(3) no
O62 W3 O26 W7 -88.0(11) no
O26 W3 O64 W1 91.6(6) no
O26 W3 O64 W7 3.0(5) no
O26 W3 O64 P1 -131.8(10) no
O64 W3 O26 W7 -4.7(8) no
O26 W3 O78 W6 -53(3) no
O78 W3 O26 W7 -11.3(19) no
O27 W3 O62 W10 -128(3) no
O27 W3 O78 W6 128(2) no
O62 W3 O64 W1 -177.1(5) no
O62 W3 O64 W7 94.4(5) no
O62 W3 O64 P1 -40.4(9) no
O64 W3 O62 W10 57(3) no
O62 W3 O78 W6 25(2) no
O78 W3 O62 W10 -25(3) no
O64 W3 O78 W6 -59(2) no
O78 W3 O64 W1 -91.3(5) no
O78 W3 O64 W7 -179.9(6) no
O78 W3 O64 P1 45.3(9) no
O16 W4 O18 W9 69.4(11) no
O18 W4 O16 W5 -73.5(9) no
O16 W4 O19 W2 -129.1(17) no
O19 W4 O16 W5 83.9(8) no
O16 W4 O20 W1 50(3) no
O20 W4 O16 W5 8.0(17) no
O70 W4 O16 W5 -173.0(8) no
O16 W4 O85 W5 0.3(4) no
O16 W4 O85 W9 -88.8(6) no
O16 W4 O85 P1 131.3(9) no
O85 W4 O16 W5 -0.4(7) no
O18 W4 O19 W2 -51(3) no
O19 W4 O18 W9 -9(3) no
O18 W4 O20 W1 130.6(18) no
O20 W4 O18 W9 -86.9(12) no
O70 W4 O18 W9 169.3(12) no
O18 W4 O85 W5 92.0(7) no
O18 W4 O85 W9 2.9(7) no
O18 W4 O85 P1 -137.0(11) no
O85 W4 O18 W9 -4.3(10) no
O19 W4 O20 W1 -26.8(17) no
O20 W4 O19 W2 27.5(17) no
O70 W4 O19 W2 130.7(17) no
O19 W4 O85 W5 -89.9(6) no
O19 W4 O85 W9 -179.0(7) no
O19 W4 O85 P1 41.1(9) no
O85 W4 O19 W2 -55.6(17) no
O70 W4 O20 W1 -129.4(17) no
O20 W4 O85 W5 -176.3(5) no
O20 W4 O85 W9 94.6(6) no
O20 W4 O85 P1 -45.3(9) no
O85 W4 O20 W1 57.8(17) no
O16 W5 O34 W11 -63(3) no
O34 W5 O16 W4 1.0(18) no
O16 W5 O67 W8 130(2) no
O67 W5 O16 W4 -83.6(9) no
O16 W5 O68 W9 -70.5(10) no
O68 W5 O16 W4 71.3(9) no
O69 W5 O16 W4 172.3(8) no
O16 W5 O85 W4 -0.3(4) no
O16 W5 O85 W9 90.3(5) no
O16 W5 O85 P1 -134.1(9) no
O85 W5 O16 W4 0.4(7) no
O34 W5 O67 W8 -24(2) no
O67 W5 O34 W11 22(3) no
O34 W5 O68 W9 85.0(11) no
O68 W5 O34 W11 -133(3) no
O69 W5 O34 W11 126(2) no
O34 W5 O85 W4 -180.0(6) no
O34 W5 O85 W9 -89.4(6) no
O34 W5 O85 P1 46.2(8) no
O85 W5 O34 W11 -63(2) no
O67 W5 O68 W9 10(2) no
O68 W5 O67 W8 51(3) no
O69 W5 O67 W8 -128(2) no
O67 W5 O85 W4 92.0(5) no
O67 W5 O85 W9 -177.4(6) no
O67 W5 O85 P1 -41.8(8) no
O85 W5 O67 W8 58.6(19) no
O69 W5 O68 W9 -171.4(10) no
O68 W5 O85 W4 -91.6(6) no
O68 W5 O85 W9 -1.1(5) no
O68 W5 O85 P1 134.5(9) no
O85 W5 O68 W9 1.7(8) no
O28 W6 O29 W2 171.4(10) no
O28 W6 O30 W8 -170.4(10) no
O28 W6 O78 W3 -126(2) no
O28 W6 O79 W10 128(3) no
O29 W6 O30 W8 -67.4(10) no
O30 W6 O29 W2 69.0(10) no
O29 W6 O76 W2 1.4(5) no
O29 W6 O76 W8 89.8(6) no
O29 W6 O76 P1 -133.4(11) no
O76 W6 O29 W2 -2.2(8) no
O29 W6 O78 W3 130(2) no
O78 W6 O29 W2 -84.2(10) no
O29 W6 O79 W10 -57(4) no
O79 W6 O29 W2 -4(3) no
O30 W6 O76 W2 -91.8(6) no
O30 W6 O76 W8 -3.4(6) no
O30 W6 O76 P1 133.4(11) no
O76 W6 O30 W8 5.6(9) no
O30 W6 O78 W3 44(3) no
O78 W6 O30 W8 20(2) no
O30 W6 O79 W10 -131(3) no
O79 W6 O30 W8 88.2(11) no
O76 W6 O78 W3 58(2) no
O78 W6 O76 W2 94.5(5) no
O78 W6 O76 W8 -177.1(5) no
O78 W6 O76 P1 -40.3(9) no
O76 W6 O79 W10 -59(3) no
O79 W6 O76 W2 -179.5(7) no
O79 W6 O76 W8 -91.1(6) no
O79 W6 O76 P1 45.7(10) no
O78 W6 O79 W10 24(3) no
O79 W6 O78 W3 -24(2) no
O23 W7 O22 W1 172.5(12) no
O22 W7 O26 W3 -68.6(10) no
O26 W7 O22 W1 70.6(12) no
O22 W7 O64 W1 1.0(7) no
O22 W7 O64 W3 90.3(7) no
O22 W7 O64 P1 -133.4(12) no
O64 W7 O22 W1 -1.5(10) no
O22 W7 O66 W9 128.9(16) no
O66 W7 O22 W1 -84.9(11) no
O22 W7 O86 W12 -46(4) no
O86 W7 O22 W1 -8(3) no
O23 W7 O26 W3 -168.6(10) no
O23 W7 O66 W9 -130.6(16) no
O23 W7 O86 W12 133(2) no
O26 W7 O64 W1 -92.4(7) no
O26 W7 O64 W3 -3.0(5) no
O26 W7 O64 P1 133.3(11) no
O64 W7 O26 W3 4.7(8) no
O26 W7 O66 W9 42(3) no
O66 W7 O26 W3 19(2) no
O26 W7 O86 W12 -125(2) no
O86 W7 O26 W3 88.7(10) no
O64 W7 O66 W9 55.5(16) no
O66 W7 O64 W1 93.4(6) no
O66 W7 O64 W3 -177.3(6) no
O66 W7 O64 P1 -41.0(10) no
O64 W7 O86 W12 -52(2) no
O86 W7 O64 W1 178.4(8) no
O86 W7 O64 W3 -92.2(7) no
O86 W7 O64 P1 44.1(11) no
O66 W7 O86 W12 32(2) no
O86 W7 O66 W9 -28.4(16) no
O30 W8 O33 W11 129(3) no
O33 W8 O30 W6 -87.9(10) no
O30 W8 O36 W2 -69.5(10) no
O36 W8 O30 W6 67.3(10) no
O30 W8 O67 W5 -54(3) no
O67 W8 O30 W6 -11(2) no
O75 W8 O30 W6 170.3(10) no
O30 W8 O76 W2 90.9(6) no
O30 W8 O76 W6 3.4(6) no
O30 W8 O76 P1 -133.4(11) no
O76 W8 O30 W6 -5.6(9) no
O33 W8 O36 W2 14(3) no
O36 W8 O33 W11 47(4) no
O33 W8 O67 W5 24(2) no
O67 W8 O33 W11 -26(3) no
O75 W8 O33 W11 -128(3) no
O33 W8 O76 W2 -177.2(7) no
O33 W8 O76 W6 95.4(6) no
O33 W8 O76 P1 -41.4(11) no
O76 W8 O33 W11 57(3) no
O36 W8 O67 W5 -132(2) no
O67 W8 O36 W2 85.2(11) no
O75 W8 O36 W2 -171.5(11) no
O36 W8 O76 W2 -1.8(6) no
O36 W8 O76 W6 -89.2(6) no
O36 W8 O76 P1 134.0(12) no
O76 W8 O36 W2 2.8(9) no
O75 W8 O67 W5 125.2(19) no
O67 W8 O76 W2 -91.3(5) no
O67 W8 O76 W6 -178.8(5) no
O67 W8 O76 P1 44.5(10) no
O76 W8 O67 W5 -58.8(19) no
O17 W9 O18 W4 -169.3(12) no
O17 W9 O66 W7 129.1(16) no
O17 W9 O68 W5 172.1(10) no
O17 W9 O88 W12 -131.8(17) no
O18 W9 O66 W7 -130.4(16) no
O66 W9 O18 W4 87.3(11) no
O18 W9 O68 W5 71.5(10) no
O68 W9 O18 W4 -68.6(12) no
O18 W9 O85 W4 -2.9(7) no
O18 W9 O85 W5 -91.3(7) no
O18 W9 O85 P1 136.4(12) no
O85 W9 O18 W4 4.3(10) no
O18 W9 O88 W12 43(3) no
O88 W9 O18 W4 16(3) no
O66 W9 O68 W5 -5(3) no
O68 W9 O66 W7 -54(3) no
O66 W9 O85 W4 -91.9(6) no
O66 W9 O85 W5 179.7(6) no
O66 W9 O85 P1 47.5(10) no
O85 W9 O66 W7 -57.0(16) no
O66 W9 O88 W12 -28.6(16) no
O88 W9 O66 W7 28.2(16) no
O68 W9 O85 W4 89.4(7) no
O68 W9 O85 W5 1.0(5) no
O68 W9 O85 P1 -131.2(10) no
O85 W9 O68 W5 -1.7(9) no
O68 W9 O88 W12 126.8(17) no
O88 W9 O68 W5 -86.0(10) no
O85 W9 O88 W12 54.0(16) no
O88 W9 O85 W4 -178.4(8) no
O88 W9 O85 W5 93.2(7) no
O88 W9 O85 P1 -39.1(11) no
O31 W10 O32 W11 71.1(11) no
O32 W10 O31 W12 -71.9(12) no
O31 W10 O62 W3 -133(3) no
O62 W10 O31 W12 84.3(11) no
O63 W10 O31 W12 -172.9(12) no
O31 W10 O65 W11 -90.6(7) no
O31 W10 O65 W12 -0.9(7) no
O31 W10 O65 P1 136.6(11) no
O65 W10 O31 W12 1.3(9) no
O31 W10 O79 W6 52(4) no
O79 W10 O31 W12 8(3) no
O32 W10 O62 W3 -55(3) no
O62 W10 O32 W11 -7(3) no
O63 W10 O32 W11 170.8(10) no
O32 W10 O65 W11 1.4(6) no
O32 W10 O65 W12 91.2(7) no
O32 W10 O65 P1 -131.4(10) no
O65 W10 O32 W11 -2.2(9) no
O32 W10 O79 W6 131(3) no
O79 W10 O32 W11 -87.5(11) no
O63 W10 O62 W3 128(3) no
O62 W10 O65 W11 179.4(5) no
O62 W10 O65 W12 -90.8(6) no
O62 W10 O65 P1 46.6(9) no
O65 W10 O62 W3 -59(3) no
O62 W10 O79 W6 -25(3) no
O79 W10 O62 W3 26(3) no
O63 W10 O79 W6 -128(3) no
O65 W10 O79 W6 58(3) no
O79 W10 O65 W11 91.9(7) no
O79 W10 O65 W12 -178.4(7) no
O79 W10 O65 P1 -41.0(10) no
O32 W11 O33 W8 -131(3) no
O33 W11 O32 W10 86.7(11) no
O32 W11 O34 W5 50(3) no
O34 W11 O32 W10 14(3) no
O35 W11 O32 W10 -168.4(10) no
O32 W11 O65 W10 -1.4(6) no
O32 W11 O65 W12 -91.0(7) no
O32 W11 O65 P1 129.6(11) no
O65 W11 O32 W10 2.2(9) no
O32 W11 O74 W12 68.3(13) no
O74 W11 O32 W10 -69.0(11) no
O33 W11 O34 W5 -22(2) no
O34 W11 O33 W8 25(3) no
O35 W11 O33 W8 129(3) no
O33 W11 O65 W10 -89.0(6) no
O33 W11 O65 W12 -178.6(7) no
O33 W11 O65 P1 42.0(10) no
O65 W11 O33 W8 -57(3) no
O33 W11 O74 W12 -9(3) no
O74 W11 O33 W8 -53(4) no
O35 W11 O34 W5 -127(2) no
O34 W11 O65 W10 -176.5(5) no
O34 W11 O65 W12 93.9(6) no
O34 W11 O65 P1 -45.5(10) no
O65 W11 O34 W5 62(2) no
O34 W11 O74 W12 -87.3(13) no
O74 W11 O34 W5 133(3) no
O35 W11 O74 W12 169.0(14) no
O65 W11 O74 W12 -4.9(11) no
O74 W11 O65 W10 92.8(7) no
O74 W11 O65 W12 3.1(7) no
O74 W11 O65 P1 -136.3(12) no
O31 W12 O65 W10 0.8(6) no
O31 W12 O65 W11 89.0(7) no
O31 W12 O65 P1 -133.2(15) no
O65 W12 O31 W10 -1.3(10) no
O31 W12 O74 W11 -68.2(12) no
O74 W12 O31 W10 71.4(11) no
O31 W12 O86 W7 123(2) no
O86 W12 O31 W10 -84.4(11) no
O87 W12 O31 W10 172.1(13) no
O31 W12 O88 W9 -54(3) no
O88 W12 O31 W10 -3(3) no
O65 W12 O74 W11 4.9(11) no
O74 W12 O65 W10 -91.3(7) no
O74 W12 O65 W11 -3.1(7) no
O74 W12 O65 P1 134.7(15) no
O65 W12 O86 W7 50(2) no
O86 W12 O65 W10 94.9(7) no
O86 W12 O65 W11 -177.0(7) no
O86 W12 O65 P1 -39.2(14) no
O65 W12 O88 W9 -55.7(16) no
O88 W12 O65 W10 -179.8(7) no
O88 W12 O65 W11 -91.6(7) no
O88 W12 O65 P1 46.1(13) no
O74 W12 O86 W7 36(4) no
O86 W12 O74 W11 20(3) no
O87 W12 O74 W11 -171.1(14) no
O74 W12 O88 W9 -128.5(17) no
O88 W12 O74 W11 87.8(13) no
O87 W12 O86 W7 -133(2) no
O86 W12 O88 W9 29.1(17) no
O88 W12 O86 W7 -32(2) no
O87 W12 O88 W9 130.9(18) no
O52 Cr1 O51 C13 161.4(15) no
O51 Cr1 O59 Cr2 45.8(10) no
O51 Cr1 O59 Cr3 -133.9(9) no
O59 Cr1 O51 C13 -18.1(15) no
O51 Cr1 O60 C6 -76.4(12) no
O60 Cr1 O51 C13 75.8(15) no
O51 Cr1 O72 C22 108.4(13) no
O72 Cr1 O51 C13 -109.9(15) no
O52 Cr1 O57 C23 156.1(13) no
O52 Cr1 O60 C6 -160.9(12) no
O52 Cr1 O72 C22 -166.6(13) no
O57 Cr1 O59 Cr2 -135.9(9) no
O57 Cr1 O59 Cr3 44.5(10) no
O59 Cr1 O57 C23 -24.5(14) no
O57 Cr1 O60 C6 113.3(12) no
O60 Cr1 O57 C23 -117.6(13) no
O57 Cr1 O72 C22 -81.1(13) no
O72 Cr1 O57 C23 67.9(13) no
O59 Cr1 O60 C6 18.1(12) no
O60 Cr1 O59 Cr2 -49.8(10) no
O60 Cr1 O59 Cr3 130.6(9) no
O59 Cr1 O72 C22 14.5(13) no
O72 Cr1 O59 Cr2 131.0(9) no
O72 Cr1 O59 Cr3 -48.6(10) no
O48 Cr2 O49 C13 -159.8(13) no
O48 Cr2 O50 C9 151.9(12) no
O48 Cr2 O61 C8 -164.3(14) no
O48 Cr2 O73 C6 163.2(13) no
O49 Cr2 O50 C9 -122.4(11) no
O50 Cr2 O49 C13 114.0(12) no
O49 Cr2 O59 Cr1 -46.1(10) no
O49 Cr2 O59 Cr3 133.6(9) no
O59 Cr2 O49 C13 18.9(13) no
O49 Cr2 O73 C6 78.5(12) no
O73 Cr2 O49 C13 -75.8(12) no
O50 Cr2 O59 Cr1 -130.5(9) no
O50 Cr2 O59 Cr3 49.1(9) no
O59 Cr2 O50 C9 -28.5(12) no
O50 Cr2 O61 C8 -78.8(14) no
O61 Cr2 O50 C9 66.3(11) no
O59 Cr2 O61 C8 17.1(15) no
O61 Cr2 O59 Cr1 134.9(10) no
O61 Cr2 O59 Cr3 -45.5(10) no
O59 Cr2 O73 C6 -16.4(13) no
O73 Cr2 O59 Cr1 49.3(10) no
O73 Cr2 O59 Cr3 -131.0(9) no
O61 Cr2 O73 C6 -110.5(12) no
O73 Cr2 O61 C8 111.0(14) no
O53 Cr3 O54 C22 -115.9(11) no
O54 Cr3 O53 C9 100.6(13) no
O55 Cr3 O53 C9 -171.0(13) no
O53 Cr3 O58 C8 66.9(13) no
O58 Cr3 O53 C9 -86.1(13) no
O53 Cr3 O59 Cr1 137.4(9) no
O53 Cr3 O59 Cr2 -42.3(10) no
O59 Cr3 O53 C9 8.6(13) no
O55 Cr3 O54 C22 160.0(11) no
O54 Cr3 O56 C23 -73.1(12) no
O56 Cr3 O54 C22 74.8(11) no
O54 Cr3 O59 Cr1 51.1(9) no
O54 Cr3 O59 Cr2 -128.6(9) no
O59 Cr3 O54 C22 -21.0(11) no
O55 Cr3 O56 C23 -160.9(12) no
O55 Cr3 O58 C8 150.7(13) no
O56 Cr3 O58 C8 -123.7(13) no
O58 Cr3 O56 C23 113.9(12) no
O56 Cr3 O59 Cr1 -42.9(10) no
O56 Cr3 O59 Cr2 137.4(9) no
O59 Cr3 O56 C23 19.6(13) no
O58 Cr3 O59 Cr1 -130.6(9) no
O58 Cr3 O59 Cr2 49.8(10) no
O59 Cr3 O58 C8 -28.3(13) no
O1 Cr4 O5 C1 61.9(11) no
O5 Cr4 O1 C2 -98.0(14) no
O7 Cr4 O1 C2 173.9(14) no
O1 Cr4 O8 Cr5 142.7(9) no
O1 Cr4 O8 Cr7 -36.4(10) no
O8 Cr4 O1 C2 -4.5(15) no
O1 Cr4 O9 C3 -127.7(11) no
O9 Cr4 O1 C2 86.5(14) no
O7 Cr4 O5 C1 145.5(11) no
O5 Cr4 O8 Cr5 -126.6(9) no
O5 Cr4 O8 Cr7 54.3(9) no
O8 Cr4 O5 C1 -34.8(11) no
O5 Cr4 O14 C20 105.3(14) no
O14 Cr4 O5 C1 -130.7(11) no
O7 Cr4 O9 C3 148.7(12) no
O7 Cr4 O14 C20 -166.4(15) no
O8 Cr4 O9 C3 -31.0(12) no
O9 Cr4 O8 Cr5 54.0(9) no
O9 Cr4 O8 Cr7 -125.1(9) no
O8 Cr4 O14 C20 12.0(15) no
O14 Cr4 O8 Cr5 -38.4(10) no
O14 Cr4 O8 Cr7 142.5(9) no
O9 Cr4 O14 C20 -79.4(14) no
O14 Cr4 O9 C3 65.1(11) no
O8 Cr5 O10 C10 -21.3(15) no
O10 Cr5 O8 Cr4 -132.4(9) no
O10 Cr5 O8 Cr7 46.6(10) no
O8 Cr5 O11 C3 10.5(15) no
O11 Cr5 O8 Cr4 -47.3(10) no
O11 Cr5 O8 Cr7 131.7(10) no
O8 Cr5 O13 C20 -31.7(13) no
O13 Cr5 O8 Cr4 45.3(10) no
O13 Cr5 O8 Cr7 -135.6(9) no
O8 Cr5 O15 C4 17.4(13) no
O15 Cr5 O8 Cr4 131.7(9) no
O15 Cr5 O8 Cr7 -49.3(10) no
O10 Cr5 O11 C3 103.7(14) no
O11 Cr5 O10 C10 -114.2(15) no
O12 Cr5 O10 C10 157.5(16) no
O10 Cr5 O15 C4 -76.6(13) no
O15 Cr5 O10 C10 73.3(15) no
O12 Cr5 O11 C3 -171.5(15) no
O11 Cr5 O13 C20 61.8(13) no
O13 Cr5 O11 C3 -86.4(14) no
O12 Cr5 O13 C20 149.5(13) no
O12 Cr5 O15 C4 -160.6(14) no
O13 Cr5 O15 C4 113.8(13) no
O15 Cr5 O13 C20 -125.5(13) no
O39 Cr6 O41 C26 -6.2(17) no
O41 Cr6 O39 Cr8 42.9(11) no
O41 Cr6 O39 Cr9 -138.5(11) no
O39 Cr6 O42 C31 25.6(15) no
O42 Cr6 O39 Cr8 -49.8(11) no
O42 Cr6 O39 Cr9 128.8(10) no
O39 Cr6 O81 C33 33.9(17) no
O81 Cr6 O39 Cr8 128.5(11) no
O81 Cr6 O39 Cr9 -52.8(12) no
O39 Cr6 O82 C16 -9.3(17) no
O82 Cr6 O39 Cr8 -137.5(10) no
O82 Cr6 O39 Cr9 41.2(11) no
O41 Cr6 O42 C31 -70.1(14) no
O42 Cr6 O41 C26 88.6(16) no
O80 Cr6 O41 C26 174.5(17) no
O41 Cr6 O81 C33 129.1(17) no
O81 Cr6 O41 C26 -100.4(16) no
O80 Cr6 O42 C31 -154.5(15) no
O42 Cr6 O82 C16 -103.7(17) no
O82 Cr6 O42 C31 120.6(14) no
O80 Cr6 O81 C33 -146.0(17) no
O80 Cr6 O82 C16 170.0(18) no
O81 Cr6 O82 C16 85.6(17) no
O82 Cr6 O81 C33 -61.6(16) no
O3 Cr7 O2 C2 143.9(15) no
O2 Cr7 O4 C1 -89.7(14) no
O4 Cr7 O2 C2 58.7(14) no
O2 Cr7 O6 C10 107.8(13) no
O6 Cr7 O2 C2 -131.0(15) no
O2 Cr7 O8 Cr4 49.9(10) no
O2 Cr7 O8 Cr5 -129.2(10) no
O8 Cr7 O2 C2 -36.6(15) no
O3 Cr7 O4 C1 -174.7(15) no
O3 Cr7 O6 C10 -166.3(14) no
O3 Cr7 O71 C4 161.1(14) no
O4 Cr7 O8 Cr4 -43.8(10) no
O4 Cr7 O8 Cr5 137.1(10) no
O8 Cr7 O4 C1 5.2(15) no
O4 Cr7 O71 C4 -113.2(13) no
O71 Cr7 O4 C1 98.8(14) no
O6 Cr7 O8 Cr4 134.6(9) no
O6 Cr7 O8 Cr5 -44.5(10) no
O8 Cr7 O6 C10 13.8(14) no
O6 Cr7 O71 C4 76.6(13) no
O71 Cr7 O6 C10 -80.4(13) no
O8 Cr7 O71 C4 -18.4(14) no
O71 Cr7 O8 Cr4 -131.5(9) no
O71 Cr7 O8 Cr5 49.4(10) no
O39 Cr8 O43 C14 22.1(13) no
O43 Cr8 O39 Cr6 133.8(10) no
O43 Cr8 O39 Cr9 -44.9(11) no
O39 Cr8 O44 C31 -12.2(16) no
O44 Cr8 O39 Cr6 44.6(11) no
O44 Cr8 O39 Cr9 -134.0(11) no
O39 Cr8 O46 C26 25.9(15) no
O46 Cr8 O39 Cr6 -49.3(11) no
O46 Cr8 O39 Cr9 132.0(11) no
O39 Cr8 O47 C18 -13.2(15) no
O47 Cr8 O39 Cr6 -134.2(10) no
O47 Cr8 O39 Cr9 47.2(11) no
O43 Cr8 O44 C31 -108.8(15) no
O44 Cr8 O43 C14 116.1(12) no
O45 Cr8 O43 C14 -156.0(13) no
O43 Cr8 O47 C18 83.6(14) no
O47 Cr8 O43 C14 -71.8(13) no
O45 Cr8 O44 C31 167.2(16) no
O44 Cr8 O46 C26 -68.6(14) no
O46 Cr8 O44 C31 83.0(15) no
O45 Cr8 O46 C26 -155.9(15) no
O45 Cr8 O47 C18 167.3(15) no
O46 Cr8 O47 C18 -107.8(15) no
O47 Cr8 O46 C26 119.1(14) no
O37 Cr9 O38 C14 -120.4(15) no
O38 Cr9 O37 C16 125.6(13) no
O37 Cr9 O39 Cr6 -49.1(11) no
O37 Cr9 O39 Cr8 129.5(11) no
O39 Cr9 O37 C16 32.2(13) no
O37 Cr9 O83 C33 83.5(15) no
O83 Cr9 O37 C16 -62.0(13) no
O84 Cr9 O37 C16 -147.8(13) no
O38 Cr9 O39 Cr6 -133.9(10) no
O38 Cr9 O39 Cr8 44.8(11) no
O39 Cr9 O38 C14 -24.9(15) no
O38 Cr9 O40 C18 -61.8(13) no
O40 Cr9 O38 C14 68.5(15) no
O84 Cr9 O38 C14 153.3(15) no
O39 Cr9 O40 C18 32.6(13) no
O40 Cr9 O39 Cr6 127.4(10) no
O40 Cr9 O39 Cr8 -54.0(11) no
O39 Cr9 O83 C33 -12.5(15) no
O83 Cr9 O39 Cr6 44.1(11) no
O83 Cr9 O39 Cr8 -137.2(11) no
O40 Cr9 O83 C33 -104.8(15) no
O83 Cr9 O40 C18 126.2(13) no
O84 Cr9 O40 C18 -147.3(13) no
O84 Cr9 O83 C33 169.3(15) no
O64 P1 O65 W10 -62.4(10) no
O64 P1 O65 W11 -177.7(8) no
O64 P1 O65 W12 58.2(14) no
O65 P1 O64 W1 -178.3(8) no
O65 P1 O64 W3 59.7(11) no
O65 P1 O64 W7 -60.3(11) no
O64 P1 O76 W2 -61.3(13) no
O64 P1 O76 W6 57.2(11) no
O64 P1 O76 W8 178.4(9) no
O76 P1 O64 W1 60.7(11) no
O76 P1 O64 W3 -61.3(11) no
O76 P1 O64 W7 178.7(9) no
O64 P1 O85 W4 61.7(10) no
O64 P1 O85 W5 177.8(7) no
O64 P1 O85 W9 -64.0(11) no
O85 P1 O64 W1 -59.7(10) no
O85 P1 O64 W3 178.3(8) no
O85 P1 O64 W7 58.3(11) no
O65 P1 O76 W2 178.5(11) no
O65 P1 O76 W6 -62.9(13) no
O65 P1 O76 W8 58.2(14) no
O76 P1 O65 W10 57.5(13) no
O76 P1 O65 W11 -57.9(13) no
O76 P1 O65 W12 178.1(11) no
O65 P1 O85 W4 -179.3(8) no
O65 P1 O85 W5 -63.3(9) no
O65 P1 O85 W9 54.9(11) no
O85 P1 O65 W10 179.3(8) no
O85 P1 O65 W11 63.9(10) no
O85 P1 O65 W12 -60.2(14) no
O76 P1 O85 W4 -57.5(11) no
O76 P1 O85 W5 58.5(10) no
O76 P1 O85 W9 176.7(8) no
O85 P1 O76 W2 57.8(13) no
O85 P1 O76 W6 176.3(8) no
O85 P1 O76 W8 -62.5(11) no
Cr4 O1 C2 O2 24(4) no
Cr4 O1 C2 C29 -157.3(11) no
Cr7 O2 C2 O1 2(4) no
Cr7 O2 C2 C29 -176.6(11) no
Cr7 O4 C1 O5 17(4) no
Cr7 O4 C1 C5 -167.6(11) no
Cr4 O5 C1 O4 2(3) no
Cr4 O5 C1 C5 -173.1(9) no
Cr7 O6 C10 O10 11(4) no
Cr7 O6 C10 C11 -164.1(10) no
Cr4 O9 C3 O11 1(3) no
Cr4 O9 C3 C28 174.4(9) no
Cr5 O10 C10 O6 -7(4) no
Cr5 O10 C10 C11 168.4(11) no
Cr5 O11 C3 O9 13(3) no
Cr5 O11 C3 C28 -160.8(11) no
Cr5 O13 C20 O14 10(4) no
Cr5 O13 C20 C19 -171.5(10) no
Cr4 O14 C20 O13 2(4) no
Cr4 O14 C20 C19 -176.4(10) no
Cr5 O15 C4 O71 13(4) no
Cr5 O15 C4 C36 -171.3(9) no
Cr9 O37 C16 O82 -5(4) no
Cr9 O37 C16 C17 176.7(10) no
Cr9 O38 C14 O43 6(4) no
Cr9 O38 C14 C15 -177.0(11) no
Cr9 O40 C18 O47 -6(3) no
Cr9 O40 C18 C35 178.0(9) no
Cr6 O41 C26 O46 -20(4) no
Cr6 O41 C26 C32 158.7(13) no
Cr6 O42 C31 O44 4(4) no
Cr6 O42 C31 C30 177.6(11) no
Cr8 O43 C14 O38 -4(4) no
Cr8 O43 C14 C15 178.8(10) no
Cr8 O44 C31 O42 -13(4) no
Cr8 O44 C31 C30 173.4(11) no
Cr8 O46 C26 O41 8(4) no
Cr8 O46 C26 C32 -171.1(11) no
Cr8 O47 C18 O40 -7(3) no
Cr8 O47 C18 C35 169.5(11) no
Cr2 O49 C13 O51 6(4) no
Cr2 O49 C13 C27 -165.8(10) no
Cr2 O50 C9 O53 -2(3) no
Cr2 O50 C9 C12 178.2(9) no
Cr1 O51 C13 O49 -7(4) no
Cr1 O51 C13 C27 165.7(11) no
Cr3 O53 C9 O50 15(4) no
Cr3 O53 C9 C12 -165.6(10) no
Cr3 O54 C22 O72 -10(3) no
Cr3 O54 C22 C21 168.4(8) no
Cr3 O56 C23 O57 -1(4) no
Cr3 O56 C23 C24 -174.3(9) no
Cr1 O57 C23 O56 4(4) no
Cr1 O57 C23 C24 177.4(9) no
Cr3 O58 C8 O61 3(4) no
Cr3 O58 C8 C25 178.5(10) no
Cr1 O60 C6 O73 12(3) no
Cr1 O60 C6 C7 -173.0(9) no
Cr2 O61 C8 O58 5(4) no
Cr2 O61 C8 C25 -171.2(10) no
Cr7 O71 C4 O15 -12(4) no
Cr7 O71 C4 C36 171.9(10) no
Cr1 O72 C22 O54 15(3) no
Cr1 O72 C22 C21 -163.8(10) no
Cr2 O73 C6 O60 -14(3) no
Cr2 O73 C6 C7 171.9(9) no
Cr6 O81 C33 O83 -7(5) no
Cr6 O81 C33 C34 -173.9(11) no
Cr6 O82 C16 O37 -9(4) no
Cr6 O82 C16 C17 169.1(12) no
Cr9 O83 C33 O81 -7(4) no
Cr9 O83 C33 C34 161.0(12) no
O4 C1 C5 F10 60(3) no
O4 C1 C5 F11 178.2(17) no
O4 C1 C5 F33 -59(3) no
O5 C1 C5 F10 -124.1(17) no
O5 C1 C5 F11 -6(3) no
O5 C1 C5 F33 117.0(18) no
O1 C2 C29 F37 80(3) no
O1 C2 C29 F38 -159.7(19) no
O1 C2 C29 F39 -41(3) no
O2 C2 C29 F37 -101(3) no
O2 C2 C29 F38 19(3) no
O2 C2 C29 F39 138(2) no
O9 C3 C28 F40 31(3) no
O9 C3 C28 F41 152.1(16) no
O9 C3 C28 F42 -84(2) no
O11 C3 C28 F40 -155.6(15) no
O11 C3 C28 F41 -34(3) no
O11 C3 C28 F42 90(2) no
O15 C4 C36 F1A 102(2) no
O15 C4 C36 F1B 46(3) no
O15 C4 C36 F2A -132.9(18) no
O15 C4 C36 F2B 157.9(16) no
O15 C4 C36 F3A -21(3) no
O15 C4 C36 F3B -75(2) no
O71 C4 C36 F1A -80.7(18) no
O71 C4 C36 F1B -137.0(16) no
O71 C4 C36 F2A 44(3) no
O71 C4 C36 F2B -25(2) no
O71 C4 C36 F3A 156.2(15) no
O71 C4 C36 F3B 102.0(19) no
O60 C6 C7 F4 -153.9(16) no
O60 C6 C7 F5 79(2) no
O60 C6 C7 F6 -37(3) no
O73 C6 C7 F4 22(3) no
O73 C6 C7 F5 -105.2(18) no
O73 C6 C7 F6 138.2(16) no
O58 C8 C25 F24 157.6(19) no
O58 C8 C25 F25 40(3) no
O58 C8 C25 F26 -79(3) no
O61 C8 C25 F24 -26(3) no
O61 C8 C25 F25 -143.6(18) no
O61 C8 C25 F26 97(2) no
O50 C9 C12 F12 125.6(18) no
O50 C9 C12 F13 6(3) no
O50 C9 C12 F14 -108.6(18) no
O53 C9 C12 F12 -54(3) no
O53 C9 C12 F13 -174.1(15) no
O53 C9 C12 F14 72(2) no
O6 C10 C11 F7 81.4(18) no
O6 C10 C11 F8 -43(3) no
O6 C10 C11 F9 -162.6(15) no
O10 C10 C11 F7 -95(2) no
O10 C10 C11 F8 140.6(18) no
O10 C10 C11 F9 21(3) no
O49 C13 C27 F21 -8(3) no
O49 C13 C27 F22 -124.2(17) no
O49 C13 C27 F23 106.7(18) no
O51 C13 C27 F21 178.6(16) no
O51 C13 C27 F22 62(3) no
O51 C13 C27 F23 -67(2) no
O38 C14 C15 F15 59(3) no
O38 C14 C15 F16 -51(3) no
O38 C14 C15 F17 -158.2(19) no
O43 C14 C15 F15 -123.9(19) no
O43 C14 C15 F16 126.2(18) no
O43 C14 C15 F17 19(3) no
O37 C16 C17 F34 12(4) no
O37 C16 C17 F35 -110(3) no
O37 C16 C17 F36 120(2) no
O82 C16 C17 F34 -166(2) no
O82 C16 C17 F35 72(3) no
O82 C16 C17 F36 -58(3) no
O40 C18 C35 F52 -140.8(17) no
O40 C18 C35 F53 97(2) no
O40 C18 C35 F54 -21(3) no
O47 C18 C35 F52 43(3) no
O47 C18 C35 F53 -79(2) no
O47 C18 C35 F54 162.2(16) no
F18 C19 C20 O13 -174.0(18) no
F18 C19 C20 O14 5(3) no
F19 C19 C20 O13 -55(3) no
F19 C19 C20 O14 123.5(19) no
F20 C19 C20 O13 62(3) no
F20 C19 C20 O14 -119.9(19) no
F30 C21 C22 O54 36(2) no
F30 C21 C22 O72 -145.4(15) no
F31 C21 C22 O54 -83(2) no
F31 C21 C22 O72 96.0(19) no
F32 C21 C22 O54 158.4(15) no
F32 C21 C22 O72 -23(3) no
O56 C23 C24 F27 -30(3) no
O56 C23 C24 F28 -152.0(17) no
O56 C23 C24 F29 85(2) no
O57 C23 C24 F27 155.6(16) no
O57 C23 C24 F28 33(3) no
O57 C23 C24 F29 -89.8(19) no
O41 C26 C32 F43 27(3) no
O41 C26 C32 F44 144(2) no
O41 C26 C32 F45 -83(3) no
O46 C26 C32 F43 -153.9(19) no
O46 C26 C32 F44 -37(3) no
O46 C26 C32 F45 96(3) no
F46 C30 C31 O42 -76(3) no
F46 C30 C31 O44 99(3) no
F47 C30 C31 O42 166(2) no
F47 C30 C31 O44 -19(4) no
F48 C30 C31 O42 44(3) no
F48 C30 C31 O44 -141(2) no
O81 C33 C34 F49 -26(4) no
O81 C33 C34 F50 89(4) no
O81 C33 C34 F51 -151(3) no
O83 C33 C34 F49 165(3) no
O83 C33 C34 F50 -80(3) no
O83 C33 C34 F51 39(4) no
